data_1576124
loop_
_publ_author_name
'Cockcroft, Joseph H. P.'
'Flook, Annabel'
'Boaler, Patrick J.'
'Nichol, Gary S.'
'Holt, Jarle'
'Smit, Joost'
'Garden, Jennifer A.'
'Thomas, Stephen P.'

_publ_section_title
;
 Molecular-level insight into the multiple mechanistic pathways in
 iron-catalysed alkene dimerisation.
;
_journal_issue 47
_journal_name_full 'Chemical science'
_journal_page_first 22394
_journal_page_last 22406
_journal_paper_doi 10.1039/d5sc07490h
_journal_volume 16
_journal_year 2025
_chemical_formula_moiety '2(C52 H48 Fe P4), 2.5(C5 H12)'
_chemical_formula_sum 'C116.5 H126 Fe2 P8'
_chemical_formula_weight 1885.63
_space_group_crystal_system triclinic
_space_group_IT_number 2
_space_group_name_Hall '-P 1'
_space_group_name_H-M_alt 'P -1'
_atom_sites_solution_hydrogens mixed
_atom_sites_solution_primary heavy
_audit_creation_date 2024-08-06
_audit_creation_method
;
Olex2 1.5-beta
(compiled 2024.02.16 svn.r378c4104 for OlexSys, GUI svn.r6928)
;
_audit_update_record
;
2025-09-22 deposited with the CCDC.	2025-10-23 downloaded from the CCDC.
;
_cell_angle_alpha 88.129(3)
_cell_angle_beta 86.550(3)
_cell_angle_gamma 87.443(3)
_cell_formula_units_Z 2
_cell_length_a 11.0746(9)
_cell_length_b 20.0081(17)
_cell_length_c 22.2287(19)
_cell_measurement_reflns_used 9895
_cell_measurement_temperature 100.10
_cell_measurement_theta_max 36.68
_cell_measurement_theta_min 2.53
_cell_volume 4909.4(7)
_computing_cell_refinement 'SAINT V8.40B (?, 2016)'
_computing_data_collection APEX5
_computing_data_reduction 'SAINT V8.40B (?, 2016)'
_computing_molecular_graphics 'Olex2 1.5-beta (Dolomanov et al., 2009)'
_computing_publication_material 'Olex2 1.5-beta (Dolomanov et al., 2009)'
_computing_structure_refinement 'SHELXL 2019/3 (Sheldrick, 2015)'
_computing_structure_solution 'SHELXS  (Sheldrick, 2008)'
_diffrn_ambient_temperature 100.10
_diffrn_measured_fraction_theta_full 0.999
_diffrn_measured_fraction_theta_max 0.998
_diffrn_measurement_device_type 'Bruker D8 Venture'
_diffrn_measurement_method '\f and \w scans'
_diffrn_radiation_type MoK\a
_diffrn_radiation_wavelength 0.71073
_diffrn_reflns_av_R_equivalents 0.0466
_diffrn_reflns_av_unetI/netI 0.0192
_diffrn_reflns_Laue_measured_fraction_full 0.999
_diffrn_reflns_Laue_measured_fraction_max 0.998
_diffrn_reflns_limit_h_max 17
_diffrn_reflns_limit_h_min -17
_diffrn_reflns_limit_k_max 30
_diffrn_reflns_limit_k_min -30
_diffrn_reflns_limit_l_max 34
_diffrn_reflns_limit_l_min -34
_diffrn_reflns_number 671176
_diffrn_reflns_point_group_measured_fraction_full 0.999
_diffrn_reflns_point_group_measured_fraction_max 0.998
_diffrn_reflns_theta_full 25.242
_diffrn_reflns_theta_max 33.171
_diffrn_reflns_theta_min 2.211
_diffrn_source ImuS-Mo
_diffrn_source_current 1.4
_diffrn_source_power 0.07
_diffrn_source_voltage 50.0
_diffrn_standards_number 0
_exptl_absorpt_coefficient_mu 0.476
_exptl_absorpt_correction_T_max 0.7465
_exptl_absorpt_correction_T_min 0.6823
_exptl_absorpt_correction_type multi-scan
_exptl_absorpt_process_details
;
SADABS-2016/2 (Bruker,2016/2) was used for absorption correction.
wR2(int) was 0.0992 before and 0.0566 after correction.
The Ratio of minimum to maximum transmission is 0.9140.
The \l/2 correction factor is Not present.
;
_exptl_crystal_colour orange
_exptl_crystal_colour_primary orange
_exptl_crystal_density_diffrn 1.276
_exptl_crystal_description block
_exptl_crystal_F_000 1994
_exptl_crystal_recrystallization_method 'The material was recrystallised from hot methanol by slow cooling'
_exptl_crystal_size_max 0.338
_exptl_crystal_size_mid 0.192
_exptl_crystal_size_min 0.088
_refine_diff_density_max 0.845
_refine_diff_density_min -0.529
_refine_diff_density_rms 0.055
_refine_ls_extinction_method none
_refine_ls_goodness_of_fit_ref 1.033
_refine_ls_hydrogen_treatment mixed
_refine_ls_matrix_type full
_refine_ls_number_parameters 1222
_refine_ls_number_reflns 37409
_refine_ls_number_restraints 7
_refine_ls_restrained_S_all 1.033
_refine_ls_R_factor_all 0.0358
_refine_ls_R_factor_gt 0.0300
_refine_ls_shift/su_max 0.002
_refine_ls_shift/su_mean 0.000
_refine_ls_structure_factor_coef Fsqd
_refine_ls_weighting_details 'w=1/[\s^2^(Fo^2^)+(0.0377P)^2^+2.1190P] where P=(Fo^2^+2Fc^2^)/3'
_refine_ls_weighting_scheme calc
_refine_ls_wR_factor_gt 0.0783
_refine_ls_wR_factor_ref 0.0820
_reflns_Friedel_coverage 0.000
_reflns_number_gt 33176
_reflns_number_total 37409
_reflns_threshold_expression 'I > 2\s(I)'
_cod_data_source_file d5sc07490h2.cif
_cod_data_source_block 30
_cod_depositor_comments 'Adding full bibliography for 1576122--1576127.cif.'
_cod_original_formula_sum 'C116.50 H126 Fe2 P8'
_cod_database_code 1576124
_shelx_shelxl_version_number 2019/3
_shelx_space_group_comment
;
The symmetry employed for this shelxl refinement is uniquely defined
by the following loop, which should always be used as a source of
symmetry information in preference to the above space-group names.
They are only intended as comments.
;
_shelx_estimated_absorpt_t_max 0.959
_shelx_estimated_absorpt_t_min 0.856
_olex2_refinement_description
;
1. Fixed Uiso
 At 1.2 times of:
  All C(H) groups, All C(H,H) groups
 At 1.5 times of:
  All C(H,H,H) groups
2. Same fragment restrains
{C115, C116, C117, C118, C119} sigma for 1-2: 0.02, 1-3: 0.04
as in
{C15A, C16A, C17A, C18A, C19A}
3. Others
 Sof(C15A)=Sof(H15A)=Sof(H15B)=Sof(H15C)=Sof(C16A)=Sof(H16A)=Sof(H16B)=
 Sof(C17A)=Sof(H17A)=Sof(H17B)=Sof(C18A)=Sof(H18A)=Sof(H18B)=Sof(C19A)=
 Sof(H19A)=Sof(H19B)=Sof(H19C)=1-FVAR(1)
 Sof(C115)=Sof(H11M)=Sof(H11N)=Sof(H11O)=Sof(C116)=Sof(H11P)=Sof(H11Q)=
 Sof(C117)=Sof(H11R)=Sof(H11S)=Sof(C118)=Sof(H11T)=Sof(H11U)=Sof(C119)=
 Sof(H11V)=Sof(H11W)=Sof(H11X)=FVAR(1)
 Fixed Sof: C110(0.5) H11A(0.5) H11B(0.5) H11C(0.5) C111(0.5) H11D(0.5)
 H11E(0.5) C112(0.5) H11F(0.5) H11G(0.5) C113(0.5) H11H(0.5) H11I(0.5)
 C114(0.5) H11J(0.5) H11K(0.5) H11L(0.5)
4.a Secondary CH2 refined with riding coordinates:
 C1(H1A,H1B), C2(H2A,H2B), C27(H27A,H27B), C28(H28A,H28B), C53(H53A,H53B),
 C54(H54A,H54B), C79(H79A,H79B), C80(H80A,H80B), C16A(H16A,H16B), C17A(H17A,
 H17B), C18A(H18A,H18B), C106(H10D,H10E), C107(H10F,H10G), C108(H10H,H10I),
 C111(H11D,H11E), C112(H11F,H11G), C113(H11H,H11I), C116(H11P,H11Q), C117(H11R,
 H11S), C118(H11T,H11U)
4.b Me refined with riding coordinates:
 C15A(H15A,H15B,H15C), C19A(H19A,H19B,H19C)
4.c Aromatic/amide H refined with riding coordinates:
 C4(H4), C5(H5), C6(H6), C7(H7), C10(H10), C11(H11), C12(H12), C13(H13),
 C14(H14), C16(H16), C17(H17), C18(H18), C19(H19), C20(H20), C22(H22), C23(H23),
  C24(H24), C25(H25), C26(H26), C30(H30), C31(H31), C32(H32), C33(H33),
 C34(H34), C36(H36), C37(H37), C38(H38), C39(H39), C40(H40), C42(H42), C43(H43),
  C44(H44), C45(H45), C46(H46), C48(H48), C49(H49), C50(H50), C51(H51),
 C52(H52), C56(H56), C57(H57), C58(H58), C59(H59), C62(H62), C63(H63), C64(H64),
  C65(H65), C66(H66), C68(H68), C69(H69), C70(H70), C71(H71), C72(H72),
 C74(H74), C75(H75), C76(H76), C77(H77), C78(H78), C82(H82), C83(H83), C84(H84),
  C85(H85), C86(H86), C88(H88), C89(H89), C90(H90), C91(H91), C92(H92),
 C94(H94), C95(H95), C96(H96), C97(H97), C98(H98), C100(H100), C101(H101),
 C102(H102), C103(H103), C104(H104)
4.d Idealised Me refined as rotating group:
 C105(H10A,H10B,H10C), C109(H10J,H10K,H10L), C110(H11A,H11B,H11C), C114(H11J,
 H11K,H11L), C115(H11M,H11N,H11O), C119(H11V,H11W,H11X)
;
_olex2_diffrn_ambient_temperature_device 'Oxford Cryosystems Cryostream 800'
_olex2_exptl_crystal_mounting_method 'The crystal was mounted on a MITIGEN holder in Paratone oil.'
_olex2_submission_original_sample_id 'JHPC 268 Tol'
_olex2_submission_special_instructions 'No special instructions were received'

loop_
_space_group_symop_operation_xyz
'x, y, z'
'-x, -y, -z'

loop_
_atom_site_label
_atom_site_type_symbol
_atom_site_fract_x
_atom_site_fract_y
_atom_site_fract_z
_atom_site_U_iso_or_equiv
_atom_site_adp_type
_atom_site_occupancy
_atom_site_site_symmetry_order
_atom_site_calc_flag
_atom_site_refinement_flags_posn
_atom_site_refinement_flags_adp
_atom_site_refinement_flags_occupancy
_atom_site_disorder_assembly
_atom_site_disorder_group
Fe1 Fe 0.50040(2) -0.28469(2) 0.22375(2) 0.01109(2) Uani 1 1 d . . . . .
H1 H 0.5100(15) -0.2793(8) 0.1580(7) 0.035(4) Uiso 1 1 d . . . . .
P1 P 0.52820(2) -0.25485(2) 0.31745(2) 0.01427(4) Uani 1 1 d . . . . .
P2 P 0.69565(2) -0.28411(2) 0.21100(2) 0.01277(4) Uani 1 1 d . . . . .
P3 P 0.48381(2) -0.39317(2) 0.22993(2) 0.01232(4) Uani 1 1 d . . . . .
P4 P 0.30378(2) -0.27977(2) 0.21855(2) 0.01227(4) Uani 1 1 d . . . . .
C1 C 0.69246(9) -0.25863(5) 0.33303(4) 0.01949(16) Uani 1 1 d . . . . .
H1A H 0.721790 -0.212675 0.333992 0.023 Uiso 1 1 calc R U . . .
H1B H 0.703639 -0.280747 0.372916 0.023 Uiso 1 1 calc R U . . .
C2 C 0.76592(8) -0.29770(5) 0.28412(4) 0.01724(15) Uani 1 1 d . . . . .
H2A H 0.768596 -0.346023 0.295319 0.021 Uiso 1 1 calc R U . . .
H2B H 0.850013 -0.282560 0.280575 0.021 Uiso 1 1 calc R U . . .
C3 C 0.49704(8) -0.17080(5) 0.29028(4) 0.01670(15) Uani 1 1 d . . . . .
C4 C 0.48998(10) -0.10711(5) 0.31403(5) 0.02150(17) Uani 1 1 d . . . . .
H4 H 0.498302 -0.100911 0.355741 0.026 Uiso 1 1 calc R U . . .
C5 C 0.47026(10) -0.05279(5) 0.27447(5) 0.02323(18) Uani 1 1 d . . . . .
H5 H 0.463337 -0.008633 0.289138 0.028 Uiso 1 1 calc R U . . .
C6 C 0.46073(9) -0.06345(5) 0.21328(5) 0.02109(17) Uani 1 1 d . . . . .
H6 H 0.446946 -0.026120 0.186682 0.025 Uiso 1 1 calc R U . . .
C7 C 0.47097(8) -0.12770(5) 0.19012(4) 0.01759(15) Uani 1 1 d . . . . .
H7 H 0.466306 -0.133372 0.148073 0.021 Uiso 1 1 calc R U . . .
C8 C 0.48811(8) -0.18398(4) 0.22868(4) 0.01497(14) Uani 1 1 d . . . . .
C9 C 0.45449(9) -0.26728(5) 0.39250(4) 0.01798(16) Uani 1 1 d . . . . .
C10 C 0.35116(10) -0.22852(6) 0.41026(5) 0.02334(18) Uani 1 1 d . . . . .
H10 H 0.321664 -0.193949 0.383995 0.028 Uiso 1 1 calc R U . . .
C11 C 0.29115(11) -0.24027(7) 0.46624(5) 0.0301(2) Uani 1 1 d . . . . .
H11 H 0.220962 -0.213675 0.477900 0.036 Uiso 1 1 calc R U . . .
C12 C 0.33316(12) -0.29045(7) 0.50498(5) 0.0317(2) Uani 1 1 d . . . . .
H12 H 0.291985 -0.298178 0.543135 0.038 Uiso 1 1 calc R U . . .
C13 C 0.43562(12) -0.32949(6) 0.48795(5) 0.0292(2) Uani 1 1 d . . . . .
H13 H 0.464561 -0.363960 0.514479 0.035 Uiso 1 1 calc R U . . .
C14 C 0.49587(10) -0.31814(5) 0.43207(4) 0.02277(18) Uani 1 1 d . . . . .
H14 H 0.565731 -0.345094 0.420592 0.027 Uiso 1 1 calc R U . . .
C15 C 0.75919(8) -0.20676(4) 0.17913(4) 0.01601(15) Uani 1 1 d . . . . .
C16 C 0.72266(9) -0.18404(5) 0.12266(5) 0.02145(18) Uani 1 1 d . . . . .
H16 H 0.666320 -0.208524 0.102626 0.026 Uiso 1 1 calc R U . . .
C17 C 0.76785(10) -0.12602(6) 0.09547(6) 0.0269(2) Uani 1 1 d . . . . .
H17 H 0.742401 -0.111095 0.057062 0.032 Uiso 1 1 calc R U . . .
C18 C 0.85019(11) -0.08987(5) 0.12444(6) 0.0291(2) Uani 1 1 d . . . . .
H18 H 0.880825 -0.050093 0.106006 0.035 Uiso 1 1 calc R U . . .
C19 C 0.88741(11) -0.11199(5) 0.18022(6) 0.0283(2) Uani 1 1 d . . . . .
H19 H 0.944393 -0.087569 0.199877 0.034 Uiso 1 1 calc R U . . .
C20 C 0.84170(9) -0.17000(5) 0.20780(5) 0.02173(18) Uani 1 1 d . . . . .
H20 H 0.866980 -0.184528 0.246349 0.026 Uiso 1 1 calc R U . . .
C21 C 0.78232(8) -0.34438(4) 0.16312(4) 0.01515(14) Uani 1 1 d . . . . .
C22 C 0.73417(9) -0.36409(5) 0.11033(4) 0.01957(16) Uani 1 1 d . . . . .
H22 H 0.656391 -0.346963 0.100158 0.023 Uiso 1 1 calc R U . . .
C23 C 0.79881(10) -0.40865(6) 0.07228(5) 0.02494(19) Uani 1 1 d . . . . .
H23 H 0.764712 -0.421886 0.036549 0.030 Uiso 1 1 calc R U . . .
C24 C 0.91271(10) -0.43373(5) 0.08640(5) 0.0254(2) Uani 1 1 d . . . . .
H24 H 0.956688 -0.464274 0.060597 0.030 Uiso 1 1 calc R U . . .
C25 C 0.96159(10) -0.41390(6) 0.13828(6) 0.0272(2) Uani 1 1 d . . . . .
H25 H 1.040087 -0.430459 0.147828 0.033 Uiso 1 1 calc R U . . .
C26 C 0.89712(9) -0.36994(5) 0.17669(5) 0.02226(18) Uani 1 1 d . . . . .
H26 H 0.931520 -0.357192 0.212505 0.027 Uiso 1 1 calc R U . . .
C27 C 0.33128(8) -0.40792(4) 0.26594(4) 0.01583(15) Uani 1 1 d . . . . .
H27A H 0.313115 -0.455883 0.265331 0.019 Uiso 1 1 calc R U . . .
H27B H 0.325567 -0.393526 0.308249 0.019 Uiso 1 1 calc R U . . .
C28 C 0.24422(8) -0.36542(4) 0.22779(4) 0.01567(15) Uani 1 1 d . . . . .
H28A H 0.162172 -0.363367 0.248127 0.019 Uiso 1 1 calc R U . . .
H28B H 0.239154 -0.385355 0.187889 0.019 Uiso 1 1 calc R U . . .
C29 C 0.46644(8) -0.44371(4) 0.16330(4) 0.01492(14) Uani 1 1 d . . . . .
C30 C 0.43901(9) -0.41167(5) 0.10881(4) 0.01889(16) Uani 1 1 d . . . . .
H30 H 0.441232 -0.364320 0.104792 0.023 Uiso 1 1 calc R U . . .
C31 C 0.40840(11) -0.44847(6) 0.06022(5) 0.0255(2) Uani 1 1 d . . . . .
H31 H 0.390533 -0.426178 0.023218 0.031 Uiso 1 1 calc R U . . .
C32 C 0.40394(11) -0.51768(6) 0.06577(5) 0.0260(2) Uani 1 1 d . . . . .
H32 H 0.382582 -0.542631 0.032659 0.031 Uiso 1 1 calc R U . . .
C33 C 0.43066(10) -0.55036(5) 0.11965(5) 0.02241(18) Uani 1 1 d . . . . .
H33 H 0.427598 -0.597684 0.123535 0.027 Uiso 1 1 calc R U . . .
C34 C 0.46203(9) -0.51350(5) 0.16806(4) 0.01810(16) Uani 1 1 d . . . . .
H34 H 0.480687 -0.536074 0.204825 0.022 Uiso 1 1 calc R U . . .
C35 C 0.58514(8) -0.44813(4) 0.27342(4) 0.01591(15) Uani 1 1 d . . . . .
C36 C 0.69029(8) -0.47785(5) 0.24567(5) 0.01874(16) Uani 1 1 d . . . . .
H36 H 0.704861 -0.473022 0.203226 0.022 Uiso 1 1 calc R U . . .
C37 C 0.77362(9) -0.51436(5) 0.27952(5) 0.02385(19) Uani 1 1 d . . . . .
H37 H 0.844951 -0.533818 0.260212 0.029 Uiso 1 1 calc R U . . .
C38 C 0.75250(11) -0.52232(6) 0.34142(6) 0.0292(2) Uani 1 1 d . . . . .
H38 H 0.809207 -0.547293 0.364545 0.035 Uiso 1 1 calc R U . . .
C39 C 0.64826(12) -0.49368(6) 0.36951(5) 0.0290(2) Uani 1 1 d . . . . .
H39 H 0.633477 -0.499385 0.411873 0.035 Uiso 1 1 calc R U . . .
C40 C 0.56515(10) -0.45658(5) 0.33577(5) 0.02170(17) Uani 1 1 d . . . . .
H40 H 0.494359 -0.436890 0.355385 0.026 Uiso 1 1 calc R U . . .
C41 C 0.23562(8) -0.24939(4) 0.14871(4) 0.01488(14) Uani 1 1 d . . . . .
C42 C 0.10970(8) -0.24830(5) 0.14577(4) 0.02014(17) Uani 1 1 d . . . . .
H42 H 0.060900 -0.261848 0.180248 0.024 Uiso 1 1 calc R U . . .
C43 C 0.05488(9) -0.22779(6) 0.09339(5) 0.02382(19) Uani 1 1 d . . . . .
H43 H -0.030634 -0.228155 0.091858 0.029 Uiso 1 1 calc R U . . .
C44 C 0.12548(10) -0.20673(6) 0.04323(4) 0.02264(18) Uani 1 1 d . . . . .
H44 H 0.088176 -0.192124 0.007445 0.027 Uiso 1 1 calc R U . . .
C45 C 0.25044(9) -0.20697(5) 0.04528(4) 0.02058(17) Uani 1 1 d . . . . .
H45 H 0.298627 -0.192521 0.010904 0.025 Uiso 1 1 calc R U . . .
C46 C 0.30546(8) -0.22845(5) 0.09786(4) 0.01683(15) Uani 1 1 d . . . . .
H46 H 0.391107 -0.228803 0.098975 0.020 Uiso 1 1 calc R U . . .
C47 C 0.20348(8) -0.23272(4) 0.27282(4) 0.01444(14) Uani 1 1 d . . . . .
C48 C 0.19246(8) -0.16279(5) 0.26647(4) 0.01751(15) Uani 1 1 d . . . . .
H48 H 0.238238 -0.140441 0.235027 0.021 Uiso 1 1 calc R U . . .
C49 C 0.11526(10) -0.12575(5) 0.30566(5) 0.02127(17) Uani 1 1 d . . . . .
H49 H 0.109151 -0.078369 0.301111 0.026 Uiso 1 1 calc R U . . .
C50 C 0.04694(10) -0.15803(5) 0.35155(5) 0.02303(19) Uani 1 1 d . . . . .
H50 H -0.007231 -0.132837 0.377718 0.028 Uiso 1 1 calc R U . . .
C51 C 0.05818(10) -0.22711(5) 0.35897(5) 0.02285(18) Uani 1 1 d . . . . .
H51 H 0.012341 -0.249207 0.390536 0.027 Uiso 1 1 calc R U . . .
C52 C 0.13670(9) -0.26410(5) 0.32013(4) 0.01894(16) Uani 1 1 d . . . . .
H52 H 0.144915 -0.311297 0.325911 0.023 Uiso 1 1 calc R U . . .
Fe2 Fe 0.08965(2) 0.22950(2) 0.22420(2) 0.01148(2) Uani 1 1 d . . . . .
H2 H 0.1013(14) 0.2294(8) 0.1598(7) 0.030(4) Uiso 1 1 d . . . . .
P5 P 0.04050(2) 0.26028(2) 0.31804(2) 0.01476(4) Uani 1 1 d . . . . .
P6 P -0.09895(2) 0.25096(2) 0.20671(2) 0.01329(4) Uani 1 1 d . . . . .
P7 P 0.10652(2) 0.11995(2) 0.23112(2) 0.01314(4) Uani 1 1 d . . . . .
P8 P 0.28711(2) 0.22648(2) 0.21448(2) 0.01242(4) Uani 1 1 d . . . . .
C53 C -0.12650(9) 0.26505(5) 0.33119(4) 0.01992(17) Uani 1 1 d . . . . .
H53A H -0.156374 0.220241 0.342704 0.024 Uiso 1 1 calc R U . . .
H53B H -0.150336 0.295820 0.364238 0.024 Uiso 1 1 calc R U . . .
C54 C -0.18078(8) 0.29085(5) 0.27265(4) 0.01813(16) Uani 1 1 d . . . . .
H54A H -0.174746 0.340044 0.268816 0.022 Uiso 1 1 calc R U . . .
H54B H -0.267508 0.280569 0.273668 0.022 Uiso 1 1 calc R U . . .
C55 C 0.07743(8) 0.34301(5) 0.29138(4) 0.01657(15) Uani 1 1 d . . . . .
C56 C 0.08246(9) 0.40597(5) 0.31561(5) 0.02061(17) Uani 1 1 d . . . . .
H56 H 0.067260 0.412400 0.357583 0.025 Uiso 1 1 calc R U . . .
C57 C 0.11062(9) 0.45932(5) 0.27608(5) 0.02308(19) Uani 1 1 d . . . . .
H57 H 0.116092 0.502976 0.290999 0.028 Uiso 1 1 calc R U . . .
C58 C 0.13071(9) 0.44842(5) 0.21463(5) 0.02202(18) Uani 1 1 d . . . . .
H58 H 0.150831 0.485024 0.188178 0.026 Uiso 1 1 calc R U . . .
C59 C 0.12209(9) 0.38504(5) 0.19080(5) 0.01872(16) Uani 1 1 d . . . . .
H59 H 0.132843 0.379475 0.148509 0.022 Uiso 1 1 calc R U . . .
C60 C 0.09756(8) 0.32971(4) 0.22931(4) 0.01512(14) Uani 1 1 d . . . . .
C61 C 0.09187(9) 0.24443(5) 0.39375(4) 0.01953(16) Uani 1 1 d . . . . .
C62 C 0.19918(10) 0.27136(6) 0.41022(5) 0.02460(19) Uani 1 1 d . . . . .
H62 H 0.242062 0.300549 0.382888 0.030 Uiso 1 1 calc R U . . .
C63 C 0.24333(12) 0.25554(7) 0.46651(5) 0.0322(2) Uani 1 1 d . . . . .
H63 H 0.316234 0.273967 0.477415 0.039 Uiso 1 1 calc R U . . .
C64 C 0.18122(13) 0.21292(7) 0.50681(5) 0.0351(3) Uani 1 1 d . . . . .
H64 H 0.212133 0.201822 0.544986 0.042 Uiso 1 1 calc R U . . .
C65 C 0.07417(13) 0.18663(7) 0.49124(5) 0.0325(2) Uani 1 1 d . . . . .
H65 H 0.031325 0.157779 0.518902 0.039 Uiso 1 1 calc R U . . .
C66 C 0.02933(11) 0.20238(6) 0.43520(5) 0.0253(2) Uani 1 1 d . . . . .
H66 H -0.044456 0.184454 0.424921 0.030 Uiso 1 1 calc R U . . .
C67 C -0.13062(8) 0.31123(4) 0.14476(4) 0.01584(15) Uani 1 1 d . . . . .
C68 C -0.22193(9) 0.36179(5) 0.14992(5) 0.02047(17) Uani 1 1 d . . . . .
H68 H -0.271415 0.365117 0.186213 0.025 Uiso 1 1 calc R U . . .
C69 C -0.24074(10) 0.40726(5) 0.10221(5) 0.0257(2) Uani 1 1 d . . . . .
H69 H -0.301602 0.442033 0.106543 0.031 Uiso 1 1 calc R U . . .
C70 C -0.17134(10) 0.40206(5) 0.04857(5) 0.0262(2) Uani 1 1 d . . . . .
H70 H -0.184474 0.433219 0.016214 0.031 Uiso 1 1 calc R U . . .
C71 C -0.08242(10) 0.35121(5) 0.04213(5) 0.02345(18) Uani 1 1 d . . . . .
H71 H -0.035845 0.346794 0.005053 0.028 Uiso 1 1 calc R U . . .
C72 C -0.06193(9) 0.30679(5) 0.09022(4) 0.01913(16) Uani 1 1 d . . . . .
H72 H 0.000177 0.272686 0.085851 0.023 Uiso 1 1 calc R U . . .
C73 C -0.19839(8) 0.18357(4) 0.19015(4) 0.01637(15) Uani 1 1 d . . . . .
C74 C -0.27086(9) 0.15218(5) 0.23530(5) 0.02055(17) Uani 1 1 d . . . . .
H74 H -0.276390 0.168949 0.274909 0.025 Uiso 1 1 calc R U . . .
C75 C -0.33519(9) 0.09638(5) 0.22265(6) 0.0253(2) Uani 1 1 d . . . . .
H75 H -0.384070 0.075485 0.253767 0.030 Uiso 1 1 calc R U . . .
C76 C -0.32848(10) 0.07130(5) 0.16544(6) 0.0279(2) Uani 1 1 d . . . . .
H76 H -0.371554 0.032922 0.157253 0.033 Uiso 1 1 calc R U . . .
C77 C -0.25826(10) 0.10256(6) 0.11991(6) 0.0274(2) Uani 1 1 d . . . . .
H77 H -0.254053 0.085884 0.080279 0.033 Uiso 1 1 calc R U . . .
C78 C -0.19406(9) 0.15826(5) 0.13217(5) 0.02120(17) Uani 1 1 d . . . . .
H78 H -0.146568 0.179398 0.100659 0.025 Uiso 1 1 calc R U . . .
C79 C 0.25917(8) 0.09798(5) 0.25791(4) 0.01722(15) Uani 1 1 d . . . . .
H79A H 0.263598 0.110017 0.300543 0.021 Uiso 1 1 calc R U . . .
H79B H 0.278512 0.049419 0.254432 0.021 Uiso 1 1 calc R U . . .
C80 C 0.34668(8) 0.13845(5) 0.21717(4) 0.01667(15) Uani 1 1 d . . . . .
H80A H 0.353251 0.120342 0.176128 0.020 Uiso 1 1 calc R U . . .
H80B H 0.428137 0.135891 0.233381 0.020 Uiso 1 1 calc R U . . .
C81 C 0.01114(9) 0.06891(5) 0.28328(4) 0.01833(16) Uani 1 1 d . . . . .
C82 C 0.02692(12) 0.06957(6) 0.34525(5) 0.0281(2) Uani 1 1 d . . . . .
H82 H 0.088710 0.095096 0.359801 0.034 Uiso 1 1 calc R U . . .
C83 C -0.04729(14) 0.03308(7) 0.38577(6) 0.0367(3) Uani 1 1 d . . . . .
H83 H -0.035830 0.033930 0.427745 0.044 Uiso 1 1 calc R U . . .
C84 C -0.13752(12) -0.00437(6) 0.36524(6) 0.0349(3) Uani 1 1 d . . . . .
H84 H -0.187502 -0.029447 0.393009 0.042 Uiso 1 1 calc R U . . .
C85 C -0.15483(10) -0.00523(6) 0.30405(6) 0.0291(2) Uani 1 1 d . . . . .
H85 H -0.216919 -0.030783 0.289814 0.035 Uiso 1 1 calc R U . . .
C86 C -0.08097(9) 0.03149(5) 0.26335(5) 0.02171(18) Uani 1 1 d . . . . .
H86 H -0.093691 0.030970 0.221483 0.026 Uiso 1 1 calc R U . . .
C87 C 0.11509(8) 0.06851(4) 0.16335(4) 0.01566(15) Uani 1 1 d . . . . .
C88 C 0.14994(9) 0.00026(5) 0.16642(5) 0.02033(17) Uani 1 1 d . . . . .
H88 H 0.167321 -0.020256 0.204254 0.024 Uiso 1 1 calc R U . . .
C89 C 0.15944(10) -0.03784(5) 0.11505(5) 0.0257(2) Uani 1 1 d . . . . .
H89 H 0.184118 -0.083873 0.117791 0.031 Uiso 1 1 calc R U . . .
C90 C 0.13277(10) -0.00845(6) 0.05970(5) 0.0268(2) Uani 1 1 d . . . . .
H90 H 0.138174 -0.034483 0.024580 0.032 Uiso 1 1 calc R U . . .
C91 C 0.09820(10) 0.05901(6) 0.05573(5) 0.02506(19) Uani 1 1 d . . . . .
H91 H 0.079583 0.079115 0.017913 0.030 Uiso 1 1 calc R U . . .
C92 C 0.09078(9) 0.09733(5) 0.10733(4) 0.01956(16) Uani 1 1 d . . . . .
H92 H 0.068829 0.143703 0.104124 0.023 Uiso 1 1 calc R U . . .
C93 C 0.36587(8) 0.25594(4) 0.14392(4) 0.01445(14) Uani 1 1 d . . . . .
C94 C 0.49277(8) 0.25517(5) 0.13876(4) 0.01719(15) Uani 1 1 d . . . . .
H94 H 0.537558 0.242710 0.172799 0.021 Uiso 1 1 calc R U . . .
C95 C 0.55372(9) 0.27246(5) 0.08433(4) 0.01962(16) Uani 1 1 d . . . . .
H95 H 0.639695 0.271790 0.081369 0.024 Uiso 1 1 calc R U . . .
C96 C 0.48895(9) 0.29074(5) 0.03422(4) 0.02148(17) Uani 1 1 d . . . . .
H96 H 0.530547 0.302337 -0.003017 0.026 Uiso 1 1 calc R U . . .
C97 C 0.36337(10) 0.29197(6) 0.03882(4) 0.02236(18) Uani 1 1 d . . . . .
H97 H 0.318935 0.304659 0.004720 0.027 Uiso 1 1 calc R U . . .
C98 C 0.30222(8) 0.27461(5) 0.09340(4) 0.01835(16) Uani 1 1 d . . . . .
H98 H 0.216226 0.275535 0.096168 0.022 Uiso 1 1 calc R U . . .
C99 C 0.37728(8) 0.26717(5) 0.26857(4) 0.01488(14) Uani 1 1 d . . . . .
C100 C 0.38318(9) 0.33704(5) 0.26558(4) 0.01794(16) Uani 1 1 d . . . . .
H100 H 0.341556 0.362092 0.235595 0.022 Uiso 1 1 calc R U . . .
C101 C 0.44903(10) 0.37026(5) 0.30583(4) 0.02197(18) Uani 1 1 d . . . . .
H101 H 0.451772 0.417666 0.303321 0.026 Uiso 1 1 calc R U . . .
C102 C 0.51086(10) 0.33413(6) 0.34975(4) 0.02273(18) Uani 1 1 d . . . . .
H102 H 0.557045 0.356663 0.376828 0.027 Uiso 1 1 calc R U . . .
C103 C 0.50475(10) 0.26510(6) 0.35379(5) 0.02319(18) Uani 1 1 d . . . . .
H103 H 0.546049 0.240330 0.384061 0.028 Uiso 1 1 calc R U . . .
C104 C 0.43812(9) 0.23177(5) 0.31357(4) 0.01969(16) Uani 1 1 d . . . . .
H104 H 0.434173 0.184451 0.316868 0.024 Uiso 1 1 calc R U . . .
C15A C 0.3137(14) 0.4848(7) 0.4472(7) 0.070(5) Uani 0.225(4) 1 d D . P A 2
H15A H 0.365533 0.473611 0.411292 0.104 Uiso 0.225(4) 1 calc R U P A 2
H15B H 0.363555 0.500297 0.478449 0.104 Uiso 0.225(4) 1 calc R U P A 2
H15C H 0.271584 0.445023 0.462236 0.104 Uiso 0.225(4) 1 calc R U P A 2
C16A C 0.2197(8) 0.5408(4) 0.4306(3) 0.050(2) Uani 0.225(4) 1 d D . P A 2
H16A H 0.262666 0.580538 0.414605 0.060 Uiso 0.225(4) 1 calc R U P A 2
H16B H 0.170671 0.525250 0.398388 0.060 Uiso 0.225(4) 1 calc R U P A 2
C17A C 0.1373(7) 0.5603(4) 0.4837(3) 0.0475(19) Uani 0.225(4) 1 d D . P A 2
H17A H 0.187892 0.571758 0.516818 0.057 Uiso 0.225(4) 1 calc R U P A 2
H17B H 0.091307 0.520797 0.497621 0.057 Uiso 0.225(4) 1 calc R U P A 2
C18A C 0.0483(11) 0.6180(6) 0.4730(6) 0.058(3) Uani 0.225(4) 1 d D . P A 2
H18A H 0.006334 0.630406 0.511850 0.070 Uiso 0.225(4) 1 calc R U P A 2
H18B H 0.092912 0.657174 0.456872 0.070 Uiso 0.225(4) 1 calc R U P A 2
C19A C -0.0439(13) 0.6016(7) 0.4296(9) 0.085(5) Uani 0.225(4) 1 d D . P A 2
H19A H -0.099660 0.640420 0.423978 0.127 Uiso 0.225(4) 1 calc R U P A 2
H19B H -0.002862 0.590206 0.390754 0.127 Uiso 0.225(4) 1 calc R U P A 2
H19C H -0.089429 0.563442 0.445724 0.127 Uiso 0.225(4) 1 calc R U P A 2
C105 C 0.2463(2) -0.03262(11) 0.43972(11) 0.0660(5) Uani 1 1 d . . . . .
H10A H 0.238309 -0.031823 0.396029 0.099 Uiso 1 1 calc R U . . .
H10B H 0.166302 -0.036759 0.460521 0.099 Uiso 1 1 calc R U . . .
H10C H 0.299316 -0.070856 0.451210 0.099 Uiso 1 1 calc R U . . .
C106 C 0.30064(19) 0.03196(9) 0.45741(8) 0.0545(4) Uani 1 1 d . . . . .
H10D H 0.246315 0.070281 0.445876 0.065 Uiso 1 1 calc R U . . .
H10E H 0.305177 0.031577 0.501768 0.065 Uiso 1 1 calc R U . . .
C107 C 0.42521(17) 0.04199(8) 0.42829(7) 0.0472(4) Uani 1 1 d . . . . .
H10F H 0.419127 0.045104 0.384024 0.057 Uiso 1 1 calc R U . . .
H10G H 0.477403 0.001939 0.437475 0.057 Uiso 1 1 calc R U . . .
C108 C 0.48685(17) 0.10369(8) 0.44779(7) 0.0459(4) Uani 1 1 d . . . . .
H10H H 0.437129 0.144166 0.436982 0.055 Uiso 1 1 calc R U . . .
H10I H 0.491007 0.101674 0.492181 0.055 Uiso 1 1 calc R U . . .
C109 C 0.61399(19) 0.10985(9) 0.41886(9) 0.0554(4) Uani 1 1 d . . . . .
H10J H 0.610332 0.113195 0.374922 0.083 Uiso 1 1 calc R U . . .
H10K H 0.664146 0.070274 0.429927 0.083 Uiso 1 1 calc R U . . .
H10L H 0.649427 0.150035 0.433096 0.083 Uiso 1 1 calc R U . . .
C110 C 0.4325(3) 0.09444(19) 0.04970(16) 0.0364(7) Uani 0.5 1 d . . P B -1
H11A H 0.347329 0.099586 0.040112 0.055 Uiso 0.5 1 calc R U P B -1
H11B H 0.456305 0.134906 0.068810 0.055 Uiso 0.5 1 calc R U P B -1
H11C H 0.443397 0.055765 0.077347 0.055 Uiso 0.5 1 calc R U P B -1
C111 C 0.5092(3) 0.08389(16) -0.00672(13) 0.0372(5) Uani 0.5 1 d . . P B -1
H11D H 0.594991 0.088928 0.001894 0.045 Uiso 0.5 1 calc R U P B -1
H11E H 0.487356 0.119226 -0.036831 0.045 Uiso 0.5 1 calc R U P B -1
C112 C 0.4970(3) 0.01443(15) -0.03453(13) 0.0378(6) Uani 0.5 1 d . . P B -1
H11F H 0.412547 0.010646 -0.045899 0.045 Uiso 0.5 1 calc R U P B -1
H11G H 0.550301 0.011654 -0.071821 0.045 Uiso 0.5 1 calc R U P B -1
C113 C 0.5282(4) -0.04205(17) 0.00607(18) 0.0517(8) Uani 0.5 1 d . . P B -1
H11H H 0.463446 -0.045386 0.038613 0.062 Uiso 0.5 1 calc R U P B -1
H11I H 0.603994 -0.032676 0.025037 0.062 Uiso 0.5 1 calc R U P B -1
C114 C 0.5450(4) -0.1097(2) -0.0245(2) 0.0491(9) Uani 0.5 1 d . . P B -1
H11J H 0.470967 -0.119282 -0.044013 0.074 Uiso 0.5 1 calc R U P B -1
H11K H 0.561946 -0.144981 0.005889 0.074 Uiso 0.5 1 calc R U P B -1
H11L H 0.612928 -0.108148 -0.054778 0.074 Uiso 0.5 1 calc R U P B -1
C115 C 0.3000(4) 0.4681(2) 0.4458(3) 0.0607(12) Uani 0.775(4) 1 d D . P A 1
H11M H 0.317717 0.470171 0.402055 0.091 Uiso 0.775(4) 1 calc R U P A 1
H11N H 0.251553 0.429229 0.456625 0.091 Uiso 0.775(4) 1 calc R U P A 1
H11O H 0.376027 0.464006 0.466255 0.091 Uiso 0.775(4) 1 calc R U P A 1
C116 C 0.2296(2) 0.53167(11) 0.46509(13) 0.0520(6) Uani 0.775(4) 1 d D . P A 1
H11P H 0.210393 0.528705 0.509145 0.062 Uiso 0.775(4) 1 calc R U P A 1
H11Q H 0.281368 0.570347 0.456660 0.062 Uiso 0.775(4) 1 calc R U P A 1
C117 C 0.11345(17) 0.54387(9) 0.43355(8) 0.0355(4) Uani 0.775(4) 1 d D . P A 1
H11R H 0.064040 0.503988 0.440333 0.043 Uiso 0.775(4) 1 calc R U P A 1
H11S H 0.133560 0.548610 0.389657 0.043 Uiso 0.775(4) 1 calc R U P A 1
C118 C 0.0374(3) 0.60501(13) 0.45344(13) 0.0375(5) Uani 0.775(4) 1 d D . P A 1
H11T H 0.015727 0.600185 0.497171 0.045 Uiso 0.775(4) 1 calc R U P A 1
H11U H 0.086533 0.645059 0.446991 0.045 Uiso 0.775(4) 1 calc R U P A 1
C119 C -0.0772(3) 0.61582(15) 0.42022(16) 0.0477(6) Uani 0.775(4) 1 d D . P A 1
H11V H -0.056361 0.622987 0.377082 0.072 Uiso 0.775(4) 1 calc R U P A 1
H11W H -0.123283 0.655152 0.435767 0.072 Uiso 0.775(4) 1 calc R U P A 1
H11X H -0.126238 0.576318 0.426243 0.072 Uiso 0.775(4) 1 calc R U P A 1

loop_
_atom_site_aniso_label
_atom_site_aniso_U_11
_atom_site_aniso_U_22
_atom_site_aniso_U_33
_atom_site_aniso_U_23
_atom_site_aniso_U_13
_atom_site_aniso_U_12
Fe1 0.00956(5) 0.01147(5) 0.01235(5) -0.00049(4) -0.00094(4) -0.00113(4)
P1 0.01463(9) 0.01555(9) 0.01287(9) -0.00130(7) -0.00138(7) -0.00181(7)
P2 0.01021(8) 0.01386(9) 0.01436(9) 0.00034(7) -0.00151(7) -0.00146(7)
P3 0.01141(9) 0.01159(9) 0.01410(9) -0.00069(7) -0.00144(7) -0.00078(7)
P4 0.00995(8) 0.01310(9) 0.01372(9) -0.00068(7) -0.00022(7) -0.00047(7)
C1 0.0171(4) 0.0258(4) 0.0163(4) -0.0026(3) -0.0040(3) -0.0038(3)
C2 0.0141(3) 0.0202(4) 0.0180(4) 0.0003(3) -0.0047(3) -0.0013(3)
C3 0.0175(4) 0.0145(4) 0.0183(4) -0.0018(3) -0.0008(3) -0.0025(3)
C4 0.0242(4) 0.0178(4) 0.0230(4) -0.0054(3) -0.0012(3) -0.0031(3)
C5 0.0244(4) 0.0142(4) 0.0312(5) -0.0042(3) -0.0001(4) -0.0025(3)
C6 0.0195(4) 0.0143(4) 0.0292(5) 0.0021(3) 0.0006(3) -0.0018(3)
C7 0.0164(4) 0.0154(4) 0.0209(4) 0.0016(3) 0.0001(3) -0.0019(3)
C8 0.0130(3) 0.0146(3) 0.0173(4) -0.0007(3) -0.0004(3) -0.0016(3)
C9 0.0202(4) 0.0208(4) 0.0133(3) -0.0027(3) -0.0009(3) -0.0038(3)
C10 0.0217(4) 0.0303(5) 0.0179(4) -0.0031(4) 0.0004(3) 0.0002(4)
C11 0.0244(5) 0.0457(7) 0.0198(4) -0.0062(4) 0.0036(4) -0.0014(4)
C12 0.0325(6) 0.0472(7) 0.0156(4) -0.0016(4) 0.0035(4) -0.0093(5)
C13 0.0377(6) 0.0340(6) 0.0161(4) 0.0030(4) -0.0009(4) -0.0065(5)
C14 0.0278(5) 0.0239(4) 0.0166(4) 0.0003(3) -0.0014(3) -0.0021(4)
C15 0.0122(3) 0.0148(3) 0.0207(4) 0.0001(3) 0.0016(3) -0.0015(3)
C16 0.0140(4) 0.0233(4) 0.0268(5) 0.0072(4) -0.0018(3) -0.0027(3)
C17 0.0188(4) 0.0260(5) 0.0346(5) 0.0128(4) 0.0016(4) -0.0005(4)
C18 0.0264(5) 0.0179(4) 0.0416(6) 0.0057(4) 0.0077(4) -0.0039(4)
C19 0.0295(5) 0.0196(4) 0.0360(6) -0.0047(4) 0.0045(4) -0.0102(4)
C20 0.0223(4) 0.0192(4) 0.0242(4) -0.0038(3) 0.0013(3) -0.0066(3)
C21 0.0119(3) 0.0147(3) 0.0187(4) 0.0011(3) 0.0000(3) -0.0008(3)
C22 0.0165(4) 0.0235(4) 0.0184(4) -0.0019(3) -0.0010(3) 0.0029(3)
C23 0.0233(5) 0.0280(5) 0.0234(4) -0.0070(4) -0.0002(4) 0.0036(4)
C24 0.0223(4) 0.0207(4) 0.0324(5) -0.0047(4) 0.0038(4) 0.0037(3)
C25 0.0174(4) 0.0249(5) 0.0389(6) -0.0047(4) -0.0034(4) 0.0068(4)
C26 0.0153(4) 0.0223(4) 0.0295(5) -0.0031(4) -0.0051(3) 0.0024(3)
C27 0.0138(3) 0.0152(4) 0.0184(4) 0.0009(3) 0.0006(3) -0.0023(3)
C28 0.0114(3) 0.0153(4) 0.0205(4) -0.0015(3) -0.0007(3) -0.0019(3)
C29 0.0135(3) 0.0151(3) 0.0163(4) -0.0025(3) -0.0009(3) -0.0008(3)
C30 0.0211(4) 0.0180(4) 0.0179(4) -0.0018(3) -0.0039(3) -0.0002(3)
C31 0.0312(5) 0.0272(5) 0.0189(4) -0.0036(4) -0.0073(4) -0.0018(4)
C32 0.0306(5) 0.0263(5) 0.0223(4) -0.0095(4) -0.0046(4) -0.0038(4)
C33 0.0245(4) 0.0185(4) 0.0248(4) -0.0074(3) -0.0003(4) -0.0034(3)
C34 0.0193(4) 0.0153(4) 0.0199(4) -0.0026(3) -0.0010(3) -0.0019(3)
C35 0.0160(4) 0.0127(3) 0.0195(4) -0.0001(3) -0.0048(3) -0.0014(3)
C36 0.0161(4) 0.0146(4) 0.0256(4) 0.0009(3) -0.0034(3) -0.0002(3)
C37 0.0192(4) 0.0172(4) 0.0356(5) -0.0002(4) -0.0078(4) 0.0020(3)
C38 0.0300(5) 0.0241(5) 0.0346(6) 0.0026(4) -0.0159(4) 0.0039(4)
C39 0.0354(6) 0.0303(5) 0.0221(5) 0.0013(4) -0.0118(4) 0.0030(4)
C40 0.0244(4) 0.0224(4) 0.0188(4) -0.0016(3) -0.0062(3) 0.0009(3)
C41 0.0127(3) 0.0167(4) 0.0152(3) -0.0014(3) -0.0014(3) 0.0006(3)
C42 0.0128(4) 0.0288(5) 0.0187(4) -0.0003(3) -0.0014(3) 0.0007(3)
C43 0.0155(4) 0.0344(5) 0.0217(4) -0.0029(4) -0.0051(3) 0.0041(4)
C44 0.0228(4) 0.0288(5) 0.0162(4) -0.0034(3) -0.0051(3) 0.0069(4)
C45 0.0212(4) 0.0252(4) 0.0149(4) -0.0007(3) -0.0007(3) 0.0044(3)
C46 0.0148(4) 0.0197(4) 0.0156(4) -0.0012(3) -0.0002(3) 0.0016(3)
C47 0.0126(3) 0.0157(3) 0.0148(3) -0.0005(3) 0.0002(3) 0.0008(3)
C48 0.0178(4) 0.0164(4) 0.0177(4) 0.0007(3) 0.0024(3) 0.0013(3)
C49 0.0246(4) 0.0183(4) 0.0199(4) -0.0006(3) 0.0030(3) 0.0044(3)
C50 0.0256(5) 0.0234(4) 0.0184(4) 0.0003(3) 0.0056(3) 0.0075(4)
C51 0.0240(4) 0.0235(4) 0.0195(4) 0.0024(3) 0.0070(3) 0.0032(3)
C52 0.0194(4) 0.0177(4) 0.0188(4) 0.0012(3) 0.0039(3) 0.0008(3)
Fe2 0.01024(5) 0.01151(5) 0.01267(5) -0.00076(4) -0.00044(4) -0.00008(4)
P5 0.01442(9) 0.01631(10) 0.01349(9) -0.00196(7) 0.00072(7) -0.00087(7)
P6 0.01059(8) 0.01316(9) 0.01609(9) -0.00077(7) -0.00045(7) -0.00018(7)
P7 0.01331(9) 0.01189(9) 0.01412(9) -0.00051(7) -0.00012(7) -0.00020(7)
P8 0.01070(8) 0.01375(9) 0.01288(9) -0.00086(7) -0.00124(7) -0.00022(7)
C53 0.0159(4) 0.0256(4) 0.0178(4) -0.0019(3) 0.0031(3) -0.0008(3)
C54 0.0140(4) 0.0195(4) 0.0205(4) -0.0031(3) 0.0017(3) 0.0017(3)
C55 0.0144(3) 0.0155(4) 0.0199(4) -0.0029(3) -0.0003(3) -0.0002(3)
C56 0.0175(4) 0.0191(4) 0.0254(4) -0.0072(3) 0.0001(3) -0.0008(3)
C57 0.0188(4) 0.0150(4) 0.0358(5) -0.0056(4) -0.0010(4) -0.0007(3)
C58 0.0194(4) 0.0144(4) 0.0323(5) 0.0019(3) -0.0032(4) -0.0010(3)
C59 0.0177(4) 0.0160(4) 0.0225(4) 0.0013(3) -0.0026(3) -0.0008(3)
C60 0.0128(3) 0.0144(3) 0.0183(4) -0.0013(3) -0.0013(3) -0.0001(3)
C61 0.0215(4) 0.0229(4) 0.0141(4) -0.0033(3) 0.0000(3) 0.0012(3)
C62 0.0238(5) 0.0318(5) 0.0187(4) -0.0053(4) -0.0031(3) -0.0005(4)
C63 0.0317(6) 0.0444(7) 0.0216(5) -0.0078(4) -0.0087(4) 0.0014(5)
C64 0.0444(7) 0.0450(7) 0.0161(4) -0.0042(4) -0.0071(4) 0.0069(6)
C65 0.0439(7) 0.0379(6) 0.0149(4) 0.0016(4) 0.0007(4) 0.0009(5)
C66 0.0304(5) 0.0296(5) 0.0157(4) -0.0009(4) 0.0015(4) -0.0019(4)
C67 0.0132(3) 0.0142(3) 0.0204(4) 0.0003(3) -0.0035(3) -0.0008(3)
C68 0.0164(4) 0.0176(4) 0.0273(5) 0.0003(3) -0.0032(3) 0.0019(3)
C69 0.0225(4) 0.0186(4) 0.0358(6) 0.0036(4) -0.0074(4) 0.0036(3)
C70 0.0279(5) 0.0209(4) 0.0303(5) 0.0079(4) -0.0097(4) -0.0014(4)
C71 0.0248(5) 0.0237(4) 0.0220(4) 0.0048(4) -0.0047(4) -0.0015(4)
C72 0.0184(4) 0.0193(4) 0.0198(4) 0.0015(3) -0.0032(3) 0.0005(3)
C73 0.0116(3) 0.0148(4) 0.0228(4) 0.0002(3) -0.0025(3) -0.0005(3)
C74 0.0141(4) 0.0196(4) 0.0276(5) 0.0034(3) -0.0003(3) -0.0015(3)
C75 0.0145(4) 0.0205(4) 0.0406(6) 0.0067(4) -0.0023(4) -0.0036(3)
C76 0.0173(4) 0.0202(4) 0.0472(7) -0.0012(4) -0.0076(4) -0.0056(3)
C77 0.0241(5) 0.0240(5) 0.0356(6) -0.0067(4) -0.0067(4) -0.0062(4)
C78 0.0182(4) 0.0203(4) 0.0258(4) -0.0033(3) -0.0024(3) -0.0043(3)
C79 0.0169(4) 0.0156(4) 0.0192(4) 0.0006(3) -0.0040(3) 0.0015(3)
C80 0.0135(3) 0.0160(4) 0.0204(4) -0.0019(3) -0.0016(3) 0.0020(3)
C81 0.0192(4) 0.0144(4) 0.0204(4) 0.0011(3) 0.0044(3) 0.0013(3)
C82 0.0362(6) 0.0280(5) 0.0192(4) 0.0003(4) 0.0059(4) -0.0034(4)
C83 0.0472(7) 0.0363(6) 0.0240(5) 0.0052(5) 0.0136(5) 0.0000(5)
C84 0.0347(6) 0.0253(5) 0.0409(7) 0.0090(5) 0.0207(5) 0.0032(4)
C85 0.0202(4) 0.0202(4) 0.0449(6) 0.0055(4) 0.0105(4) -0.0003(3)
C86 0.0164(4) 0.0181(4) 0.0297(5) 0.0028(3) 0.0038(3) 0.0001(3)
C87 0.0142(3) 0.0155(4) 0.0174(4) -0.0025(3) 0.0004(3) -0.0023(3)
C88 0.0226(4) 0.0158(4) 0.0226(4) -0.0037(3) 0.0005(3) -0.0011(3)
C89 0.0274(5) 0.0191(4) 0.0308(5) -0.0099(4) 0.0017(4) -0.0018(4)
C90 0.0272(5) 0.0291(5) 0.0249(5) -0.0126(4) 0.0015(4) -0.0058(4)
C91 0.0275(5) 0.0299(5) 0.0186(4) -0.0057(4) -0.0019(4) -0.0053(4)
C92 0.0203(4) 0.0201(4) 0.0186(4) -0.0023(3) -0.0019(3) -0.0020(3)
C93 0.0135(3) 0.0159(3) 0.0139(3) -0.0016(3) -0.0002(3) -0.0005(3)
C94 0.0133(3) 0.0207(4) 0.0176(4) -0.0023(3) -0.0002(3) -0.0011(3)
C95 0.0156(4) 0.0214(4) 0.0215(4) -0.0031(3) 0.0038(3) -0.0018(3)
C96 0.0232(4) 0.0224(4) 0.0180(4) -0.0011(3) 0.0055(3) -0.0007(3)
C97 0.0225(4) 0.0286(5) 0.0154(4) 0.0019(3) 0.0002(3) 0.0014(4)
C98 0.0155(4) 0.0238(4) 0.0156(4) 0.0004(3) -0.0011(3) 0.0004(3)
C99 0.0127(3) 0.0182(4) 0.0139(3) -0.0012(3) -0.0013(3) -0.0014(3)
C100 0.0198(4) 0.0188(4) 0.0156(4) -0.0007(3) -0.0033(3) -0.0029(3)
C101 0.0264(5) 0.0222(4) 0.0182(4) -0.0021(3) -0.0040(3) -0.0068(4)
C102 0.0231(4) 0.0299(5) 0.0163(4) -0.0021(3) -0.0051(3) -0.0077(4)
C103 0.0227(4) 0.0293(5) 0.0185(4) 0.0012(4) -0.0084(3) -0.0036(4)
C104 0.0191(4) 0.0219(4) 0.0186(4) 0.0012(3) -0.0059(3) -0.0019(3)
C15A 0.083(9) 0.077(10) 0.049(6) -0.027(6) 0.033(5) -0.039(7)
C16A 0.058(5) 0.064(5) 0.029(3) -0.006(3) 0.003(3) -0.024(4)
C17A 0.067(5) 0.040(3) 0.034(3) 0.010(3) 0.008(3) -0.010(3)
C18A 0.060(6) 0.045(6) 0.071(8) 0.014(5) -0.020(6) -0.013(4)
C19A 0.060(8) 0.055(7) 0.141(14) 0.027(7) -0.030(8) -0.007(6)
C105 0.0680(13) 0.0602(12) 0.0708(13) -0.0140(10) -0.0175(10) 0.0112(10)
C106 0.0695(12) 0.0481(9) 0.0452(9) -0.0090(7) -0.0069(8) 0.0176(8)
C107 0.0697(11) 0.0412(8) 0.0297(6) -0.0076(5) -0.0078(6) 0.0208(7)
C108 0.0692(11) 0.0351(7) 0.0316(6) -0.0014(5) -0.0025(6) 0.0185(7)
C109 0.0652(11) 0.0458(9) 0.0531(10) 0.0003(7) -0.0030(8) 0.0206(8)
C110 0.0345(15) 0.0384(17) 0.0369(16) -0.0100(13) -0.0035(13) 0.0001(12)
C111 0.0324(12) 0.0408(15) 0.0396(14) -0.0014(11) -0.0077(10) -0.0080(11)
C112 0.0431(14) 0.0372(14) 0.0330(12) -0.0074(11) -0.0049(11) 0.0085(11)
C113 0.059(2) 0.0344(15) 0.064(2) -0.0125(15) -0.0174(17) 0.0093(14)
C114 0.042(2) 0.043(2) 0.065(3) -0.0212(19) -0.0182(19) 0.0092(15)
C115 0.0508(17) 0.0522(19) 0.079(2) -0.0164(17) -0.0046(16) 0.0108(17)
C116 0.0594(14) 0.0408(11) 0.0582(16) -0.0119(10) -0.0243(12) 0.0057(9)
C117 0.0449(10) 0.0334(8) 0.0292(8) -0.0054(6) -0.0037(6) -0.0074(7)
C118 0.0483(13) 0.0251(9) 0.0405(12) 0.0018(8) -0.0126(9) -0.0058(8)
C119 0.0467(16) 0.0355(13) 0.0627(15) 0.0017(11) -0.0151(12) -0.0067(10)

loop_
_atom_type_symbol
_atom_type_description
_atom_type_scat_dispersion_real
_atom_type_scat_dispersion_imag
_atom_type_scat_source
C C 0.0033 0.0016 'International Tables Vol C Tables 4.2.6.8 and 6.1.1.4'
H H 0.0000 0.0000 'International Tables Vol C Tables 4.2.6.8 and 6.1.1.4'
Fe Fe 0.3463 0.8444 'International Tables Vol C Tables 4.2.6.8 and 6.1.1.4'
P P 0.1023 0.0942 'International Tables Vol C Tables 4.2.6.8 and 6.1.1.4'

loop_
_geom_angle_atom_site_label_1
_geom_angle_atom_site_label_2
_geom_angle_atom_site_label_3
_geom_angle
_geom_angle_site_symmetry_1
_geom_angle_site_symmetry_3
_geom_angle_publ_flag
P1 Fe1 H1 156.2(7) . . ?
P2 Fe1 H1 81.6(7) . . ?
P2 Fe1 P1 85.226(10) . . ?
P2 Fe1 P3 97.644(10) . . ?
P2 Fe1 P4 169.167(10) . . ?
P3 Fe1 H1 96.2(7) . . ?
P3 Fe1 P1 105.072(10) . . ?
P4 Fe1 H1 87.8(7) . . ?
P4 Fe1 P1 104.018(10) . . ?
P4 Fe1 P3 85.529(10) . . ?
C8 Fe1 H1 90.6(7) . . ?
C8 Fe1 P1 70.02(3) . . ?
C8 Fe1 P2 91.44(3) . . ?
C8 Fe1 P3 169.34(3) . . ?
C8 Fe1 P4 86.56(3) . . ?
C1 P1 Fe1 111.39(3) . . ?
C3 P1 Fe1 85.72(3) . . ?
C3 P1 C1 105.19(4) . . ?
C3 P1 C9 109.80(4) . . ?
C9 P1 Fe1 137.34(3) . . ?
C9 P1 C1 102.64(4) . . ?
C2 P2 Fe1 110.38(3) . . ?
C15 P2 Fe1 116.52(3) . . ?
C15 P2 C2 104.61(4) . . ?
C15 P2 C21 98.90(4) . . ?
C21 P2 Fe1 121.98(3) . . ?
C21 P2 C2 102.23(4) . . ?
C27 P3 Fe1 106.40(3) . . ?
C29 P3 Fe1 122.54(3) . . ?
C29 P3 C27 95.94(4) . . ?
C35 P3 Fe1 122.30(3) . . ?
C35 P3 C27 103.80(4) . . ?
C35 P3 C29 101.39(4) . . ?
C28 P4 Fe1 109.98(3) . . ?
C41 P4 Fe1 120.18(3) . . ?
C41 P4 C28 101.42(4) . . ?
C41 P4 C47 98.46(4) . . ?
C47 P4 Fe1 121.87(3) . . ?
C47 P4 C28 101.73(4) . . ?
P1 C1 H1A 109.6 . . ?
P1 C1 H1B 109.6 . . ?
H1A C1 H1B 108.1 . . ?
C2 C1 P1 110.18(6) . . ?
C2 C1 H1A 109.6 . . ?
C2 C1 H1B 109.6 . . ?
P2 C2 H2A 109.7 . . ?
P2 C2 H2B 109.7 . . ?
C1 C2 P2 109.82(6) . . ?
C1 C2 H2A 109.7 . . ?
C1 C2 H2B 109.7 . . ?
H2A C2 H2B 108.2 . . ?
C4 C3 P1 136.81(8) . . ?
C4 C3 C8 124.49(9) . . ?
C8 C3 P1 98.55(6) . . ?
C3 C4 H4 121.2 . . ?
C3 C4 C5 117.67(9) . . ?
C5 C4 H4 121.2 . . ?
C4 C5 H5 120.1 . . ?
C4 C5 C6 119.79(9) . . ?
C6 C5 H5 120.1 . . ?
C5 C6 H6 119.2 . . ?
C5 C6 C7 121.62(9) . . ?
C7 C6 H6 119.2 . . ?
C6 C7 H7 119.8 . . ?
C6 C7 C8 120.40(9) . . ?
C8 C7 H7 119.8 . . ?
C3 C8 Fe1 105.35(6) . . ?
C7 C8 Fe1 138.62(7) . . ?
C7 C8 C3 116.00(8) . . ?
C10 C9 P1 120.32(8) . . ?
C10 C9 C14 118.62(9) . . ?
C14 C9 P1 120.96(8) . . ?
C9 C10 H10 119.8 . . ?
C11 C10 C9 120.41(10) . . ?
C11 C10 H10 119.8 . . ?
C10 C11 H11 119.8 . . ?
C12 C11 C10 120.42(11) . . ?
C12 C11 H11 119.8 . . ?
C11 C12 H12 120.1 . . ?
C11 C12 C13 119.88(10) . . ?
C13 C12 H12 120.1 . . ?
C12 C13 H13 120.0 . . ?
C12 C13 C14 120.02(11) . . ?
C14 C13 H13 120.0 . . ?
C9 C14 H14 119.7 . . ?
C13 C14 C9 120.65(10) . . ?
C13 C14 H14 119.7 . . ?
C16 C15 P2 117.56(7) . . ?
C20 C15 P2 123.75(8) . . ?
C20 C15 C16 118.69(9) . . ?
C15 C16 H16 119.6 . . ?
C17 C16 C15 120.75(10) . . ?
C17 C16 H16 119.6 . . ?
C16 C17 H17 120.0 . . ?
C18 C17 C16 120.04(11) . . ?
C18 C17 H17 120.0 . . ?
C17 C18 H18 120.1 . . ?
C19 C18 C17 119.76(10) . . ?
C19 C18 H18 120.1 . . ?
C18 C19 H19 119.8 . . ?
C18 C19 C20 120.35(10) . . ?
C20 C19 H19 119.8 . . ?
C15 C20 C19 120.41(10) . . ?
C15 C20 H20 119.8 . . ?
C19 C20 H20 119.8 . . ?
C22 C21 P2 119.29(7) . . ?
C22 C21 C26 118.39(9) . . ?
C26 C21 P2 122.29(7) . . ?
C21 C22 H22 119.6 . . ?
C21 C22 C23 120.74(9) . . ?
C23 C22 H22 119.6 . . ?
C22 C23 H23 119.9 . . ?
C24 C23 C22 120.24(10) . . ?
C24 C23 H23 119.9 . . ?
C23 C24 H24 120.3 . . ?
C25 C24 C23 119.38(10) . . ?
C25 C24 H24 120.3 . . ?
C24 C25 H25 119.7 . . ?
C24 C25 C26 120.66(10) . . ?
C26 C25 H25 119.7 . . ?
C21 C26 H26 119.7 . . ?
C25 C26 C21 120.59(10) . . ?
C25 C26 H26 119.7 . . ?
P3 C27 H27A 110.8 . . ?
P3 C27 H27B 110.8 . . ?
H27A C27 H27B 108.9 . . ?
C28 C27 P3 104.60(6) . . ?
C28 C27 H27A 110.8 . . ?
C28 C27 H27B 110.8 . . ?
P4 C28 H28A 110.2 . . ?
P4 C28 H28B 110.2 . . ?
C27 C28 P4 107.76(6) . . ?
C27 C28 H28A 110.2 . . ?
C27 C28 H28B 110.2 . . ?
H28A C28 H28B 108.5 . . ?
C30 C29 P3 119.38(7) . . ?
C30 C29 C34 118.50(8) . . ?
C34 C29 P3 121.42(7) . . ?
C29 C30 H30 119.7 . . ?
C31 C30 C29 120.63(9) . . ?
C31 C30 H30 119.7 . . ?
C30 C31 H31 119.9 . . ?
C32 C31 C30 120.15(10) . . ?
C32 C31 H31 119.9 . . ?
C31 C32 H32 120.0 . . ?
C33 C32 C31 120.01(9) . . ?
C33 C32 H32 120.0 . . ?
C32 C33 H33 120.1 . . ?
C32 C33 C34 119.75(9) . . ?
C34 C33 H33 120.1 . . ?
C29 C34 H34 119.5 . . ?
C33 C34 C29 120.96(9) . . ?
C33 C34 H34 119.5 . . ?
C36 C35 P3 120.58(7) . . ?
C40 C35 P3 120.70(7) . . ?
C40 C35 C36 118.48(9) . . ?
C35 C36 H36 119.6 . . ?
C37 C36 C35 120.84(10) . . ?
C37 C36 H36 119.6 . . ?
C36 C37 H37 120.0 . . ?
C38 C37 C36 120.01(10) . . ?
C38 C37 H37 120.0 . . ?
C37 C38 H38 120.1 . . ?
C37 C38 C39 119.84(10) . . ?
C39 C38 H38 120.1 . . ?
C38 C39 H39 119.9 . . ?
C38 C39 C40 120.25(11) . . ?
C40 C39 H39 119.9 . . ?
C35 C40 H40 119.7 . . ?
C39 C40 C35 120.57(10) . . ?
C39 C40 H40 119.7 . . ?
C42 C41 P4 119.28(7) . . ?
C46 C41 P4 122.21(7) . . ?
C46 C41 C42 118.50(8) . . ?
C41 C42 H42 119.4 . . ?
C43 C42 C41 121.15(9) . . ?
C43 C42 H42 119.4 . . ?
C42 C43 H43 120.1 . . ?
C42 C43 C44 119.72(9) . . ?
C44 C43 H43 120.1 . . ?
C43 C44 H44 120.0 . . ?
C45 C44 C43 120.10(9) . . ?
C45 C44 H44 120.0 . . ?
C44 C45 H45 120.0 . . ?
C44 C45 C46 120.04(9) . . ?
C46 C45 H45 120.0 . . ?
C41 C46 C45 120.49(9) . . ?
C41 C46 H46 119.8 . . ?
C45 C46 H46 119.8 . . ?
C48 C47 P4 119.17(7) . . ?
C52 C47 P4 122.49(7) . . ?
C52 C47 C48 118.33(8) . . ?
C47 C48 H48 119.6 . . ?
C49 C48 C47 120.77(9) . . ?
C49 C48 H48 119.6 . . ?
C48 C49 H49 120.0 . . ?
C48 C49 C50 120.09(9) . . ?
C50 C49 H49 120.0 . . ?
C49 C50 H50 120.1 . . ?
C51 C50 C49 119.82(9) . . ?
C51 C50 H50 120.1 . . ?
C50 C51 H51 120.0 . . ?
C50 C51 C52 120.04(9) . . ?
C52 C51 H51 120.0 . . ?
C47 C52 H52 119.5 . . ?
C51 C52 C47 120.92(9) . . ?
C51 C52 H52 119.5 . . ?
P5 Fe2 H2 161.8(6) . . ?
P6 Fe2 H2 81.7(6) . . ?
P6 Fe2 P5 86.496(10) . . ?
P6 Fe2 P7 104.330(10) . . ?
P6 Fe2 P8 161.439(11) . . ?
P7 Fe2 H2 92.2(6) . . ?
P7 Fe2 P5 104.247(11) . . ?
P8 Fe2 H2 82.6(6) . . ?
P8 Fe2 P5 106.064(10) . . ?
P8 Fe2 P7 86.091(10) . . ?
C60 Fe2 H2 94.8(6) . . ?
C60 Fe2 P5 70.14(3) . . ?
C60 Fe2 P6 84.65(3) . . ?
C60 Fe2 P7 169.35(3) . . ?
C60 Fe2 P8 86.87(3) . . ?
C53 P5 Fe2 109.75(3) . . ?
C55 P5 Fe2 85.74(3) . . ?
C55 P5 C53 104.24(4) . . ?
C55 P5 C61 110.29(5) . . ?
C61 P5 Fe2 138.99(3) . . ?
C61 P5 C53 102.60(5) . . ?
C54 P6 Fe2 110.63(3) . . ?
C67 P6 Fe2 117.02(3) . . ?
C67 P6 C54 102.37(4) . . ?
C73 P6 Fe2 120.98(3) . . ?
C73 P6 C54 102.74(4) . . ?
C73 P6 C67 100.66(4) . . ?
C79 P7 Fe2 106.85(3) . . ?
C81 P7 Fe2 123.61(3) . . ?
C81 P7 C79 101.15(4) . . ?
C81 P7 C87 100.84(4) . . ?
C87 P7 Fe2 121.40(3) . . ?
C87 P7 C79 98.59(4) . . ?
C80 P8 Fe2 109.85(3) . . ?
C93 P8 Fe2 120.62(3) . . ?
C93 P8 C80 99.71(4) . . ?
C99 P8 Fe2 121.33(3) . . ?
C99 P8 C80 103.12(4) . . ?
C99 P8 C93 98.94(4) . . ?
P5 C53 H53A 110.1 . . ?
P5 C53 H53B 110.1 . . ?
H53A C53 H53B 108.4 . . ?
C54 C53 P5 107.87(6) . . ?
C54 C53 H53A 110.1 . . ?
C54 C53 H53B 110.1 . . ?
P6 C54 H54A 109.6 . . ?
P6 C54 H54B 109.6 . . ?
C53 C54 P6 110.22(6) . . ?
C53 C54 H54A 109.6 . . ?
C53 C54 H54B 109.6 . . ?
H54A C54 H54B 108.1 . . ?
C56 C55 P5 137.18(8) . . ?
C56 C55 C60 124.40(9) . . ?
C60 C55 P5 98.33(6) . . ?
C55 C56 H56 121.2 . . ?
C55 C56 C57 117.62(9) . . ?
C57 C56 H56 121.2 . . ?
C56 C57 H57 120.1 . . ?
C58 C57 C56 119.80(9) . . ?
C58 C57 H57 120.1 . . ?
C57 C58 H58 119.1 . . ?
C57 C58 C59 121.83(9) . . ?
C59 C58 H58 119.1 . . ?
C58 C59 H59 120.0 . . ?
C58 C59 C60 120.06(9) . . ?
C60 C59 H59 120.0 . . ?
C55 C60 Fe2 105.19(6) . . ?
C59 C60 Fe2 138.48(7) . . ?
C59 C60 C55 116.23(8) . . ?
C62 C61 P5 120.04(8) . . ?
C62 C61 C66 118.78(9) . . ?
C66 C61 P5 121.08(8) . . ?
C61 C62 H62 119.9 . . ?
C63 C62 C61 120.25(11) . . ?
C63 C62 H62 119.9 . . ?
C62 C63 H63 119.9 . . ?
C64 C63 C62 120.30(12) . . ?
C64 C63 H63 119.9 . . ?
C63 C64 H64 120.0 . . ?
C65 C64 C63 119.91(11) . . ?
C65 C64 H64 120.0 . . ?
C64 C65 H65 119.9 . . ?
C64 C65 C66 120.11(12) . . ?
C66 C65 H65 119.9 . . ?
C61 C66 H66 119.7 . . ?
C65 C66 C61 120.63(11) . . ?
C65 C66 H66 119.7 . . ?
C68 C67 P6 122.56(7) . . ?
C72 C67 P6 119.31(7) . . ?
C72 C67 C68 118.13(9) . . ?
C67 C68 H68 119.8 . . ?
C69 C68 C67 120.48(10) . . ?
C69 C68 H68 119.8 . . ?
C68 C69 H69 119.8 . . ?
C70 C69 C68 120.41(10) . . ?
C70 C69 H69 119.8 . . ?
C69 C70 H70 120.1 . . ?
C69 C70 C71 119.88(10) . . ?
C71 C70 H70 120.1 . . ?
C70 C71 H71 120.2 . . ?
C70 C71 C72 119.64(10) . . ?
C72 C71 H71 120.2 . . ?
C67 C72 H72 119.3 . . ?
C71 C72 C67 121.42(9) . . ?
C71 C72 H72 119.3 . . ?
C74 C73 P6 121.82(8) . . ?
C74 C73 C78 118.18(9) . . ?
C78 C73 P6 119.73(7) . . ?
C73 C74 H74 119.7 . . ?
C75 C74 C73 120.52(10) . . ?
C75 C74 H74 119.7 . . ?
C74 C75 H75 119.7 . . ?
C76 C75 C74 120.65(10) . . ?
C76 C75 H75 119.7 . . ?
C75 C76 H76 120.3 . . ?
C75 C76 C77 119.48(10) . . ?
C77 C76 H76 120.3 . . ?
C76 C77 H77 119.9 . . ?
C76 C77 C78 120.17(11) . . ?
C78 C77 H77 119.9 . . ?
C73 C78 H78 119.5 . . ?
C77 C78 C73 121.00(10) . . ?
C77 C78 H78 119.5 . . ?
P7 C79 H79A 110.6 . . ?
P7 C79 H79B 110.6 . . ?
H79A C79 H79B 108.8 . . ?
C80 C79 P7 105.49(6) . . ?
C80 C79 H79A 110.6 . . ?
C80 C79 H79B 110.6 . . ?
P8 C80 H80A 110.1 . . ?
P8 C80 H80B 110.1 . . ?
C79 C80 P8 107.95(6) . . ?
C79 C80 H80A 110.1 . . ?
C79 C80 H80B 110.1 . . ?
H80A C80 H80B 108.4 . . ?
C82 C81 P7 119.59(8) . . ?
C86 C81 P7 121.93(8) . . ?
C86 C81 C82 118.41(9) . . ?
C81 C82 H82 119.7 . . ?
C83 C82 C81 120.52(12) . . ?
C83 C82 H82 119.7 . . ?
C82 C83 H83 119.8 . . ?
C84 C83 C82 120.38(12) . . ?
C84 C83 H83 119.8 . . ?
C83 C84 H84 120.1 . . ?
C83 C84 C85 119.82(11) . . ?
C85 C84 H84 120.1 . . ?
C84 C85 H85 120.0 . . ?
C84 C85 C86 119.95(12) . . ?
C86 C85 H85 120.0 . . ?
C81 C86 C85 120.91(11) . . ?
C81 C86 H86 119.5 . . ?
C85 C86 H86 119.5 . . ?
C88 C87 P7 121.28(7) . . ?
C92 C87 P7 120.45(7) . . ?
C92 C87 C88 118.24(9) . . ?
C87 C88 H88 119.5 . . ?
C89 C88 C87 121.09(10) . . ?
C89 C88 H88 119.5 . . ?
C88 C89 H89 120.1 . . ?
C90 C89 C88 119.82(10) . . ?
C90 C89 H89 120.1 . . ?
C89 C90 H90 120.0 . . ?
C91 C90 C89 119.93(10) . . ?
C91 C90 H90 120.0 . . ?
C90 C91 H91 120.0 . . ?
C90 C91 C92 120.02(10) . . ?
C92 C91 H91 120.0 . . ?
C87 C92 C91 120.87(10) . . ?
C87 C92 H92 119.6 . . ?
C91 C92 H92 119.6 . . ?
C94 C93 P8 120.05(7) . . ?
C98 C93 P8 121.22(7) . . ?
C98 C93 C94 118.57(8) . . ?
C93 C94 H94 119.7 . . ?
C95 C94 C93 120.69(9) . . ?
C95 C94 H94 119.7 . . ?
C94 C95 H95 120.0 . . ?
C94 C95 C96 120.08(9) . . ?
C96 C95 H95 120.0 . . ?
C95 C96 H96 120.1 . . ?
C97 C96 C95 119.77(9) . . ?
C97 C96 H96 120.1 . . ?
C96 C97 H97 119.9 . . ?
C96 C97 C98 120.16(9) . . ?
C98 C97 H97 119.9 . . ?
C93 C98 C97 120.73(9) . . ?
C93 C98 H98 119.6 . . ?
C97 C98 H98 119.6 . . ?
C100 C99 P8 118.79(7) . . ?
C104 C99 P8 123.01(7) . . ?
C104 C99 C100 118.19(8) . . ?
C99 C100 H100 119.5 . . ?
C101 C100 C99 121.03(9) . . ?
C101 C100 H100 119.5 . . ?
C100 C101 H101 120.0 . . ?
C100 C101 C102 120.05(10) . . ?
C102 C101 H101 120.0 . . ?
C101 C102 H102 120.2 . . ?
C103 C102 C101 119.65(9) . . ?
C103 C102 H102 120.2 . . ?
C102 C103 H103 119.9 . . ?
C102 C103 C104 120.29(9) . . ?
C104 C103 H103 119.9 . . ?
C99 C104 C103 120.78(9) . . ?
C99 C104 H104 119.6 . . ?
C103 C104 H104 119.6 . . ?
H15A C15A H15B 109.5 . . ?
H15A C15A H15C 109.5 . . ?
H15B C15A H15C 109.5 . . ?
C16A C15A H15A 109.5 . . ?
C16A C15A H15B 109.5 . . ?
C16A C15A H15C 109.5 . . ?
C15A C16A H16A 109.2 . . ?
C15A C16A H16B 109.2 . . ?
H16A C16A H16B 107.9 . . ?
C17A C16A C15A 112.1(8) . . ?
C17A C16A H16A 109.2 . . ?
C17A C16A H16B 109.2 . . ?
C16A C17A H17A 108.3 . . ?
C16A C17A H17B 108.3 . . ?
C16A C17A C18A 115.9(7) . . ?
H17A C17A H17B 107.4 . . ?
C18A C17A H17A 108.3 . . ?
C18A C17A H17B 108.3 . . ?
C17A C18A H18A 109.2 . . ?
C17A C18A H18B 109.2 . . ?
H18A C18A H18B 107.9 . . ?
C19A C18A C17A 112.3(10) . . ?
C19A C18A H18A 109.2 . . ?
C19A C18A H18B 109.2 . . ?
C18A C19A H19A 109.5 . . ?
C18A C19A H19B 109.5 . . ?
C18A C19A H19C 109.5 . . ?
H19A C19A H19B 109.5 . . ?
H19A C19A H19C 109.5 . . ?
H19B C19A H19C 109.5 . . ?
H10A C105 H10B 109.5 . . ?
H10A C105 H10C 109.5 . . ?
H10B C105 H10C 109.5 . . ?
C106 C105 H10A 109.5 . . ?
C106 C105 H10B 109.5 . . ?
C106 C105 H10C 109.5 . . ?
C105 C106 H10D 108.9 . . ?
C105 C106 H10E 108.9 . . ?
H10D C106 H10E 107.7 . . ?
C107 C106 C105 113.21(15) . . ?
C107 C106 H10D 108.9 . . ?
C107 C106 H10E 108.9 . . ?
C106 C107 H10F 108.5 . . ?
C106 C107 H10G 108.5 . . ?
C106 C107 C108 115.16(13) . . ?
H10F C107 H10G 107.5 . . ?
C108 C107 H10F 108.5 . . ?
C108 C107 H10G 108.5 . . ?
C107 C108 H10H 109.0 . . ?
C107 C108 H10I 109.0 . . ?
H10H C108 H10I 107.8 . . ?
C109 C108 C107 112.89(13) . . ?
C109 C108 H10H 109.0 . . ?
C109 C108 H10I 109.0 . . ?
C108 C109 H10J 109.5 . . ?
C108 C109 H10K 109.5 . . ?
C108 C109 H10L 109.5 . . ?
H10J C109 H10K 109.5 . . ?
H10J C109 H10L 109.5 . . ?
H10K C109 H10L 109.5 . . ?
H11A C110 H11B 109.5 . . ?
H11A C110 H11C 109.5 . . ?
H11B C110 H11C 109.5 . . ?
C111 C110 H11A 109.5 . . ?
C111 C110 H11B 109.5 . . ?
C111 C110 H11C 109.5 . . ?
C110 C111 H11D 108.7 . . ?
C110 C111 H11E 108.7 . . ?
C110 C111 C112 114.0(3) . . ?
H11D C111 H11E 107.6 . . ?
C112 C111 H11D 108.7 . . ?
C112 C111 H11E 108.7 . . ?
C111 C112 H11F 108.8 . . ?
C111 C112 H11G 108.8 . . ?
H11F C112 H11G 107.7 . . ?
C113 C112 C111 113.6(3) . . ?
C113 C112 H11F 108.8 . . ?
C113 C112 H11G 108.8 . . ?
C112 C113 H11H 108.6 . . ?
C112 C113 H11I 108.6 . . ?
C112 C113 C114 114.5(3) . . ?
H11H C113 H11I 107.6 . . ?
C114 C113 H11H 108.6 . . ?
C114 C113 H11I 108.6 . . ?
C113 C114 H11J 109.5 . . ?
C113 C114 H11K 109.5 . . ?
C113 C114 H11L 109.5 . . ?
H11J C114 H11K 109.5 . . ?
H11J C114 H11L 109.5 . . ?
H11K C114 H11L 109.5 . . ?
H11M C115 H11N 109.5 . . ?
H11M C115 H11O 109.5 . . ?
H11N C115 H11O 109.5 . . ?
C116 C115 H11M 109.5 . . ?
C116 C115 H11N 109.5 . . ?
C116 C115 H11O 109.5 . . ?
C115 C116 H11P 108.9 . . ?
C115 C116 H11Q 108.9 . . ?
H11P C116 H11Q 107.7 . . ?
C117 C116 C115 113.2(3) . . ?
C117 C116 H11P 108.9 . . ?
C117 C116 H11Q 108.9 . . ?
C116 C117 H11R 108.5 . . ?
C116 C117 H11S 108.5 . . ?
C116 C117 C118 115.06(16) . . ?
H11R C117 H11S 107.5 . . ?
C118 C117 H11R 108.5 . . ?
C118 C117 H11S 108.5 . . ?
C117 C118 H11T 108.9 . . ?
C117 C118 H11U 108.9 . . ?
H11T C118 H11U 107.7 . . ?
C119 C118 C117 113.3(2) . . ?
C119 C118 H11T 108.9 . . ?
C119 C118 H11U 108.9 . . ?
C118 C119 H11V 109.5 . . ?
C118 C119 H11W 109.5 . . ?
C118 C119 H11X 109.5 . . ?
H11V C119 H11W 109.5 . . ?
H11V C119 H11X 109.5 . . ?
H11W C119 H11X 109.5 . . ?

loop_
_geom_bond_atom_site_label_1
_geom_bond_atom_site_label_2
_geom_bond_distance
_geom_bond_site_symmetry_2
_geom_bond_publ_flag
Fe1 H1 1.459(17) . ?
Fe1 P1 2.2282(3) . ?
Fe1 P2 2.1644(3) . ?
Fe1 P3 2.1856(3) . ?
Fe1 P4 2.1852(3) . ?
Fe1 C8 2.0197(9) . ?
P1 C1 1.8700(10) . ?
P1 C3 1.7941(10) . ?
P1 C9 1.8270(9) . ?
P2 C2 1.8508(9) . ?
P2 C15 1.8325(9) . ?
P2 C21 1.8347(9) . ?
P3 C27 1.8569(9) . ?
P3 C29 1.8446(9) . ?
P3 C35 1.8316(9) . ?
P4 C28 1.8643(9) . ?
P4 C41 1.8406(9) . ?
P4 C47 1.8424(9) . ?
C1 H1A 0.9900 . ?
C1 H1B 0.9900 . ?
C1 C2 1.5321(14) . ?
C2 H2A 0.9900 . ?
C2 H2B 0.9900 . ?
C3 C4 1.3924(13) . ?
C3 C8 1.4129(13) . ?
C4 H4 0.9500 . ?
C4 C5 1.3935(15) . ?
C5 H5 0.9500 . ?
C5 C6 1.3946(16) . ?
C6 H6 0.9500 . ?
C6 C7 1.3977(13) . ?
C7 H7 0.9500 . ?
C7 C8 1.4056(13) . ?
C9 C10 1.3975(14) . ?
C9 C14 1.4028(14) . ?
C10 H10 0.9500 . ?
C10 C11 1.3931(15) . ?
C11 H11 0.9500 . ?
C11 C12 1.3842(19) . ?
C12 H12 0.9500 . ?
C12 C13 1.3891(19) . ?
C13 H13 0.9500 . ?
C13 C14 1.3911(15) . ?
C14 H14 0.9500 . ?
C15 C16 1.3975(14) . ?
C15 C20 1.3939(13) . ?
C16 H16 0.9500 . ?
C16 C17 1.3903(14) . ?
C17 H17 0.9500 . ?
C17 C18 1.3890(17) . ?
C18 H18 0.9500 . ?
C18 C19 1.3830(18) . ?
C19 H19 0.9500 . ?
C19 C20 1.3957(14) . ?
C20 H20 0.9500 . ?
C21 C22 1.3932(13) . ?
C21 C26 1.3953(13) . ?
C22 H22 0.9500 . ?
C22 C23 1.3935(14) . ?
C23 H23 0.9500 . ?
C23 C24 1.3864(15) . ?
C24 H24 0.9500 . ?
C24 C25 1.3800(17) . ?
C25 H25 0.9500 . ?
C25 C26 1.3900(15) . ?
C26 H26 0.9500 . ?
C27 H27A 0.9900 . ?
C27 H27B 0.9900 . ?
C27 C28 1.5330(13) . ?
C28 H28A 0.9900 . ?
C28 H28B 0.9900 . ?
C29 C30 1.3950(13) . ?
C29 C34 1.3999(13) . ?
C30 H30 0.9500 . ?
C30 C31 1.3936(14) . ?
C31 H31 0.9500 . ?
C31 C32 1.3889(16) . ?
C32 H32 0.9500 . ?
C32 C33 1.3870(16) . ?
C33 H33 0.9500 . ?
C33 C34 1.3935(13) . ?
C34 H34 0.9500 . ?
C35 C36 1.4021(13) . ?
C35 C40 1.3962(14) . ?
C36 H36 0.9500 . ?
C36 C37 1.3925(14) . ?
C37 H37 0.9500 . ?
C37 C38 1.3870(17) . ?
C38 H38 0.9500 . ?
C38 C39 1.3887(18) . ?
C39 H39 0.9500 . ?
C39 C40 1.3952(15) . ?
C40 H40 0.9500 . ?
C41 C42 1.3990(13) . ?
C41 C46 1.3944(12) . ?
C42 H42 0.9500 . ?
C42 C43 1.3874(14) . ?
C43 H43 0.9500 . ?
C43 C44 1.3876(15) . ?
C44 H44 0.9500 . ?
C44 C45 1.3872(15) . ?
C45 H45 0.9500 . ?
C45 C46 1.3970(13) . ?
C46 H46 0.9500 . ?
C47 C48 1.4024(13) . ?
C47 C52 1.3971(12) . ?
C48 H48 0.9500 . ?
C48 C49 1.3911(13) . ?
C49 H49 0.9500 . ?
C49 C50 1.3920(14) . ?
C50 H50 0.9500 . ?
C50 C51 1.3874(15) . ?
C51 H51 0.9500 . ?
C51 C52 1.3940(13) . ?
C52 H52 0.9500 . ?
Fe2 H2 1.429(16) . ?
Fe2 P5 2.2236(3) . ?
Fe2 P6 2.1691(3) . ?
Fe2 P7 2.1926(3) . ?
Fe2 P8 2.1828(3) . ?
Fe2 C60 2.0181(9) . ?
P5 C53 1.8537(10) . ?
P5 C55 1.7960(10) . ?
P5 C61 1.8223(10) . ?
P6 C54 1.8598(9) . ?
P6 C67 1.8399(9) . ?
P6 C73 1.8384(9) . ?
P7 C79 1.8557(9) . ?
P7 C81 1.8369(9) . ?
P7 C87 1.8475(9) . ?
P8 C80 1.8534(9) . ?
P8 C93 1.8410(9) . ?
P8 C99 1.8401(9) . ?
C53 H53A 0.9900 . ?
C53 H53B 0.9900 . ?
C53 C54 1.5308(14) . ?
C54 H54A 0.9900 . ?
C54 H54B 0.9900 . ?
C55 C56 1.3908(13) . ?
C55 C60 1.4163(13) . ?
C56 H56 0.9500 . ?
C56 C57 1.3944(15) . ?
C57 H57 0.9500 . ?
C57 C58 1.3933(16) . ?
C58 H58 0.9500 . ?
C58 C59 1.3994(14) . ?
C59 H59 0.9500 . ?
C59 C60 1.4033(13) . ?
C61 C62 1.3997(15) . ?
C61 C66 1.4004(15) . ?
C62 H62 0.9500 . ?
C62 C63 1.3924(15) . ?
C63 H63 0.9500 . ?
C63 C64 1.390(2) . ?
C64 H64 0.9500 . ?
C64 C65 1.385(2) . ?
C65 H65 0.9500 . ?
C65 C66 1.3902(16) . ?
C66 H66 0.9500 . ?
C67 C68 1.4006(13) . ?
C67 C72 1.3951(13) . ?
C68 H68 0.9500 . ?
C68 C69 1.3938(15) . ?
C69 H69 0.9500 . ?
C69 C70 1.3833(17) . ?
C70 H70 0.9500 . ?
C70 C71 1.3887(16) . ?
C71 H71 0.9500 . ?
C71 C72 1.3906(14) . ?
C72 H72 0.9500 . ?
C73 C74 1.3975(13) . ?
C73 C78 1.3973(14) . ?
C74 H74 0.9500 . ?
C74 C75 1.3959(14) . ?
C75 H75 0.9500 . ?
C75 C76 1.3790(18) . ?
C76 H76 0.9500 . ?
C76 C77 1.3885(17) . ?
C77 H77 0.9500 . ?
C77 C78 1.3912(14) . ?
C78 H78 0.9500 . ?
C79 H79A 0.9900 . ?
C79 H79B 0.9900 . ?
C79 C80 1.5269(13) . ?
C80 H80A 0.9900 . ?
C80 H80B 0.9900 . ?
C81 C82 1.3996(15) . ?
C81 C86 1.3933(14) . ?
C82 H82 0.9500 . ?
C82 C83 1.3932(16) . ?
C83 H83 0.9500 . ?
C83 C84 1.383(2) . ?
C84 H84 0.9500 . ?
C84 C85 1.386(2) . ?
C85 H85 0.9500 . ?
C85 C86 1.3959(14) . ?
C86 H86 0.9500 . ?
C87 C88 1.4030(13) . ?
C87 C92 1.3912(13) . ?
C88 H88 0.9500 . ?
C88 C89 1.3898(14) . ?
C89 H89 0.9500 . ?
C89 C90 1.3885(17) . ?
C90 H90 0.9500 . ?
C90 C91 1.3878(17) . ?
C91 H91 0.9500 . ?
C91 C92 1.3966(14) . ?
C92 H92 0.9500 . ?
C93 C94 1.4026(12) . ?
C93 C98 1.3935(13) . ?
C94 H94 0.9500 . ?
C94 C95 1.3908(13) . ?
C95 H95 0.9500 . ?
C95 C96 1.3910(15) . ?
C96 H96 0.9500 . ?
C96 C97 1.3874(15) . ?
C97 H97 0.9500 . ?
C97 C98 1.3950(13) . ?
C98 H98 0.9500 . ?
C99 C100 1.4015(13) . ?
C99 C104 1.3959(13) . ?
C100 H100 0.9500 . ?
C100 C101 1.3910(13) . ?
C101 H101 0.9500 . ?
C101 C102 1.3911(15) . ?
C102 H102 0.9500 . ?
C102 C103 1.3855(16) . ?
C103 H103 0.9500 . ?
C103 C104 1.3968(14) . ?
C104 H104 0.9500 . ?
C15A H15A 0.9800 . ?
C15A H15B 0.9800 . ?
C15A H15C 0.9800 . ?
C15A C16A 1.545(14) . ?
C16A H16A 0.9900 . ?
C16A H16B 0.9900 . ?
C16A C17A 1.499(9) . ?
C17A H17A 0.9900 . ?
C17A H17B 0.9900 . ?
C17A C18A 1.508(12) . ?
C18A H18A 0.9900 . ?
C18A H18B 0.9900 . ?
C18A C19A 1.500(13) . ?
C19A H19A 0.9800 . ?
C19A H19B 0.9800 . ?
C19A H19C 0.9800 . ?
C105 H10A 0.9800 . ?
C105 H10B 0.9800 . ?
C105 H10C 0.9800 . ?
C105 C106 1.522(3) . ?
C106 H10D 0.9900 . ?
C106 H10E 0.9900 . ?
C106 C107 1.507(3) . ?
C107 H10F 0.9900 . ?
C107 H10G 0.9900 . ?
C107 C108 1.524(2) . ?
C108 H10H 0.9900 . ?
C108 H10I 0.9900 . ?
C108 C109 1.521(3) . ?
C109 H10J 0.9800 . ?
C109 H10K 0.9800 . ?
C109 H10L 0.9800 . ?
C110 H11A 0.9800 . ?
C110 H11B 0.9800 . ?
C110 H11C 0.9800 . ?
C110 C111 1.487(4) . ?
C111 H11D 0.9900 . ?
C111 H11E 0.9900 . ?
C111 C112 1.554(4) . ?
C112 H11F 0.9900 . ?
C112 H11G 0.9900 . ?
C112 C113 1.465(4) . ?
C113 H11H 0.9900 . ?
C113 H11I 0.9900 . ?
C113 C114 1.533(5) . ?
C114 H11J 0.9800 . ?
C114 H11K 0.9800 . ?
C114 H11L 0.9800 . ?
C115 H11M 0.9800 . ?
C115 H11N 0.9800 . ?
C115 H11O 0.9800 . ?
C115 C116 1.522(4) . ?
C116 H11P 0.9900 . ?
C116 H11Q 0.9900 . ?
C116 C117 1.508(3) . ?
C117 H11R 0.9900 . ?
C117 H11S 0.9900 . ?
C117 C118 1.516(3) . ?
C118 H11T 0.9900 . ?
C118 H11U 0.9900 . ?
C118 C119 1.510(4) . ?
C119 H11V 0.9800 . ?
C119 H11W 0.9800 . ?
C119 H11X 0.9800 . ?

loop_
_geom_torsion_atom_site_label_1
_geom_torsion_atom_site_label_2
_geom_torsion_atom_site_label_3
_geom_torsion_atom_site_label_4
_geom_torsion
_geom_torsion_site_symmetry_1
_geom_torsion_site_symmetry_2
_geom_torsion_site_symmetry_3
_geom_torsion_site_symmetry_4
_geom_torsion_publ_flag
Fe1 P1 C1 C2 -14.24(8) . . . . ?
Fe1 P1 C3 C4 179.92(11) . . . . ?
Fe1 P1 C3 C8 -4.81(5) . . . . ?
Fe1 P1 C9 C10 -79.92(9) . . . . ?
Fe1 P1 C9 C14 96.42(9) . . . . ?
Fe1 P2 C2 C1 -40.43(7) . . . . ?
Fe1 P2 C15 C16 -58.43(8) . . . . ?
Fe1 P2 C15 C20 121.95(8) . . . . ?
Fe1 P2 C21 C22 36.82(9) . . . . ?
Fe1 P2 C21 C26 -145.15(7) . . . . ?
Fe1 P3 C27 C28 53.00(6) . . . . ?
Fe1 P3 C29 C30 -12.95(9) . . . . ?
Fe1 P3 C29 C34 176.79(6) . . . . ?
Fe1 P3 C35 C36 -92.79(8) . . . . ?
Fe1 P3 C35 C40 81.50(8) . . . . ?
Fe1 P4 C28 C27 27.66(7) . . . . ?
Fe1 P4 C41 C42 178.31(7) . . . . ?
Fe1 P4 C41 C46 -0.43(9) . . . . ?
Fe1 P4 C47 C48 77.51(8) . . . . ?
Fe1 P4 C47 C52 -103.01(8) . . . . ?
P1 C1 C2 P2 32.90(8) . . . . ?
P1 C3 C4 C5 175.71(9) . . . . ?
P1 C3 C8 Fe1 5.49(6) . . . . ?
P1 C3 C8 C7 -176.07(7) . . . . ?
P1 C9 C10 C11 176.63(9) . . . . ?
P1 C9 C14 C13 -176.74(9) . . . . ?
P2 C15 C16 C17 -179.48(8) . . . . ?
P2 C15 C20 C19 179.09(8) . . . . ?
P2 C21 C22 C23 178.58(8) . . . . ?
P2 C21 C26 C25 -177.94(9) . . . . ?
P3 C27 C28 P4 -49.10(7) . . . . ?
P3 C29 C30 C31 -170.79(8) . . . . ?
P3 C29 C34 C33 170.16(8) . . . . ?
P3 C35 C36 C37 173.72(7) . . . . ?
P3 C35 C40 C39 -174.29(9) . . . . ?
P4 C41 C42 C43 -177.94(8) . . . . ?
P4 C41 C46 C45 178.72(7) . . . . ?
P4 C47 C48 C49 178.36(8) . . . . ?
P4 C47 C52 C51 -177.53(8) . . . . ?
C1 P1 C3 C4 -69.07(11) . . . . ?
C1 P1 C3 C8 106.20(6) . . . . ?
C1 P1 C9 C10 137.43(8) . . . . ?
C1 P1 C9 C14 -46.22(9) . . . . ?
C2 P2 C15 C16 179.41(7) . . . . ?
C2 P2 C15 C20 -0.21(9) . . . . ?
C2 P2 C21 C22 160.56(8) . . . . ?
C2 P2 C21 C26 -21.41(9) . . . . ?
C3 P1 C1 C2 -105.57(7) . . . . ?
C3 P1 C9 C10 25.95(9) . . . . ?
C3 P1 C9 C14 -157.70(8) . . . . ?
C3 C4 C5 C6 -1.23(15) . . . . ?
C4 C3 C8 Fe1 -178.43(8) . . . . ?
C4 C3 C8 C7 0.01(14) . . . . ?
C4 C5 C6 C7 -0.27(16) . . . . ?
C5 C6 C7 C8 1.72(15) . . . . ?
C6 C7 C8 Fe1 176.18(8) . . . . ?
C6 C7 C8 C3 -1.54(13) . . . . ?
C8 C3 C4 C5 1.38(15) . . . . ?
C9 P1 C1 C2 139.56(7) . . . . ?
C9 P1 C3 C4 40.73(12) . . . . ?
C9 P1 C3 C8 -144.00(6) . . . . ?
C9 C10 C11 C12 0.03(18) . . . . ?
C10 C9 C14 C13 -0.33(15) . . . . ?
C10 C11 C12 C13 -0.14(19) . . . . ?
C11 C12 C13 C14 0.01(19) . . . . ?
C12 C13 C14 C9 0.23(17) . . . . ?
C14 C9 C10 C11 0.20(16) . . . . ?
C15 P2 C2 C1 85.66(7) . . . . ?
C15 P2 C21 C22 -92.27(8) . . . . ?
C15 P2 C21 C26 85.76(9) . . . . ?
C15 C16 C17 C18 -0.05(17) . . . . ?
C16 C15 C20 C19 -0.52(15) . . . . ?
C16 C17 C18 C19 0.32(17) . . . . ?
C17 C18 C19 C20 -0.69(18) . . . . ?
C18 C19 C20 C15 0.80(17) . . . . ?
C20 C15 C16 C17 0.16(15) . . . . ?
C21 P2 C2 C1 -171.63(6) . . . . ?
C21 P2 C15 C16 74.20(8) . . . . ?
C21 P2 C15 C20 -105.42(9) . . . . ?
C21 C22 C23 C24 -0.38(17) . . . . ?
C22 C21 C26 C25 0.11(15) . . . . ?
C22 C23 C24 C25 -0.31(17) . . . . ?
C23 C24 C25 C26 0.90(18) . . . . ?
C24 C25 C26 C21 -0.81(17) . . . . ?
C26 C21 C22 C23 0.47(15) . . . . ?
C27 P3 C29 C30 100.82(8) . . . . ?
C27 P3 C29 C34 -69.44(8) . . . . ?
C27 P3 C35 C36 147.26(7) . . . . ?
C27 P3 C35 C40 -38.45(9) . . . . ?
C28 P4 C41 C42 56.93(8) . . . . ?
C28 P4 C41 C46 -121.82(8) . . . . ?
C28 P4 C47 C48 -159.80(7) . . . . ?
C28 P4 C47 C52 19.68(9) . . . . ?
C29 P3 C27 C28 -73.47(6) . . . . ?
C29 P3 C35 C36 48.16(8) . . . . ?
C29 P3 C35 C40 -137.56(8) . . . . ?
C29 C30 C31 C32 0.52(16) . . . . ?
C30 C29 C34 C33 -0.18(14) . . . . ?
C30 C31 C32 C33 -0.37(18) . . . . ?
C31 C32 C33 C34 -0.05(17) . . . . ?
C32 C33 C34 C29 0.33(15) . . . . ?
C34 C29 C30 C31 -0.24(14) . . . . ?
C35 P3 C27 C28 -176.77(6) . . . . ?
C35 P3 C29 C30 -153.78(8) . . . . ?
C35 P3 C29 C34 35.96(8) . . . . ?
C35 C36 C37 C38 0.71(15) . . . . ?
C36 C35 C40 C39 0.11(15) . . . . ?
C36 C37 C38 C39 -0.14(17) . . . . ?
C37 C38 C39 C40 -0.44(18) . . . . ?
C38 C39 C40 C35 0.45(17) . . . . ?
C40 C35 C36 C37 -0.69(14) . . . . ?
C41 P4 C28 C27 155.92(6) . . . . ?
C41 P4 C47 C48 -56.18(8) . . . . ?
C41 P4 C47 C52 123.30(8) . . . . ?
C41 C42 C43 C44 -1.22(17) . . . . ?
C42 C41 C46 C45 -0.03(14) . . . . ?
C42 C43 C44 C45 0.78(17) . . . . ?
C43 C44 C45 C46 0.02(16) . . . . ?
C44 C45 C46 C41 -0.39(15) . . . . ?
C46 C41 C42 C43 0.85(15) . . . . ?
C47 P4 C28 C27 -102.82(6) . . . . ?
C47 P4 C41 C42 -46.95(8) . . . . ?
C47 P4 C41 C46 134.31(8) . . . . ?
C47 C48 C49 C50 -0.58(16) . . . . ?
C48 C47 C52 C51 1.95(14) . . . . ?
C48 C49 C50 C51 1.51(17) . . . . ?
C49 C50 C51 C52 -0.71(17) . . . . ?
C50 C51 C52 C47 -1.05(16) . . . . ?
C52 C47 C48 C49 -1.14(14) . . . . ?
Fe2 P5 C53 C54 -35.74(7) . . . . ?
Fe2 P5 C55 C56 -177.49(11) . . . . ?
Fe2 P5 C55 C60 6.13(5) . . . . ?
Fe2 P5 C61 C62 72.68(10) . . . . ?
Fe2 P5 C61 C66 -103.66(9) . . . . ?
Fe2 P6 C54 C53 -31.72(7) . . . . ?
Fe2 P6 C67 C68 -136.11(7) . . . . ?
Fe2 P6 C67 C72 44.12(8) . . . . ?
Fe2 P6 C73 C74 93.94(8) . . . . ?
Fe2 P6 C73 C78 -79.97(8) . . . . ?
Fe2 P7 C79 C80 -49.32(6) . . . . ?
Fe2 P7 C81 C82 -71.05(9) . . . . ?
Fe2 P7 C81 C86 105.98(8) . . . . ?
Fe2 P7 C87 C88 167.05(6) . . . . ?
Fe2 P7 C87 C92 -10.82(9) . . . . ?
Fe2 P8 C80 C79 -31.03(7) . . . . ?
Fe2 P8 C93 C94 178.53(6) . . . . ?
Fe2 P8 C93 C98 -6.27(9) . . . . ?
Fe2 P8 C99 C100 -75.42(8) . . . . ?
Fe2 P8 C99 C104 103.03(8) . . . . ?
P5 C53 C54 P6 41.40(8) . . . . ?
P5 C55 C56 C57 -176.43(8) . . . . ?
P5 C55 C60 Fe2 -6.98(6) . . . . ?
P5 C55 C60 C59 175.95(7) . . . . ?
P5 C61 C62 C63 -175.43(9) . . . . ?
P5 C61 C66 C65 175.16(9) . . . . ?
P6 C67 C68 C69 178.53(8) . . . . ?
P6 C67 C72 C71 -179.96(8) . . . . ?
P6 C73 C74 C75 -172.91(8) . . . . ?
P6 C73 C78 C77 172.93(8) . . . . ?
P7 C79 C80 P8 49.28(7) . . . . ?
P7 C81 C82 C83 177.73(10) . . . . ?
P7 C81 C86 C85 -177.93(8) . . . . ?
P7 C87 C88 C89 -178.24(8) . . . . ?
P7 C87 C92 C91 179.35(8) . . . . ?
P8 C93 C94 C95 175.11(7) . . . . ?
P8 C93 C98 C97 -175.07(8) . . . . ?
P8 C99 C100 C101 179.31(8) . . . . ?
P8 C99 C104 C103 -179.56(8) . . . . ?
C53 P5 C55 C56 73.20(11) . . . . ?
C53 P5 C55 C60 -103.18(6) . . . . ?
C53 P5 C61 C62 -145.62(9) . . . . ?
C53 P5 C61 C66 38.03(10) . . . . ?
C54 P6 C67 C68 -14.98(9) . . . . ?
C54 P6 C67 C72 165.25(8) . . . . ?
C54 P6 C73 C74 -29.92(9) . . . . ?
C54 P6 C73 C78 156.17(8) . . . . ?
C55 P5 C53 C54 54.81(7) . . . . ?
C55 P5 C61 C62 -35.05(10) . . . . ?
C55 P5 C61 C66 148.61(8) . . . . ?
C55 C56 C57 C58 0.93(15) . . . . ?
C56 C55 C60 Fe2 176.00(8) . . . . ?
C56 C55 C60 C59 -1.07(14) . . . . ?
C56 C57 C58 C59 0.78(15) . . . . ?
C57 C58 C59 C60 -2.71(15) . . . . ?
C58 C59 C60 Fe2 -172.98(8) . . . . ?
C58 C59 C60 C55 2.74(13) . . . . ?
C60 C55 C56 C57 -0.77(14) . . . . ?
C61 P5 C53 C54 169.86(7) . . . . ?
C61 P5 C55 C56 -36.30(12) . . . . ?
C61 P5 C55 C60 147.32(6) . . . . ?
C61 C62 C63 C64 -0.03(18) . . . . ?
C62 C61 C66 C65 -1.23(16) . . . . ?
C62 C63 C64 C65 -0.7(2) . . . . ?
C63 C64 C65 C66 0.5(2) . . . . ?
C64 C65 C66 C61 0.47(19) . . . . ?
C66 C61 C62 C63 1.00(16) . . . . ?
C67 P6 C54 C53 -157.14(7) . . . . ?
C67 P6 C73 C74 -135.35(8) . . . . ?
C67 P6 C73 C78 50.74(8) . . . . ?
C67 C68 C69 C70 1.56(16) . . . . ?
C68 C67 C72 C71 0.26(14) . . . . ?
C68 C69 C70 C71 0.08(17) . . . . ?
C69 C70 C71 C72 -1.51(16) . . . . ?
C70 C71 C72 C67 1.34(16) . . . . ?
C72 C67 C68 C69 -1.70(14) . . . . ?
C73 P6 C54 C53 98.75(7) . . . . ?
C73 P6 C67 C68 90.74(8) . . . . ?
C73 P6 C67 C72 -89.03(8) . . . . ?
C73 C74 C75 C76 -0.06(15) . . . . ?
C74 C73 C78 C77 -1.20(15) . . . . ?
C74 C75 C76 C77 -0.90(16) . . . . ?
C75 C76 C77 C78 0.79(17) . . . . ?
C76 C77 C78 C73 0.27(17) . . . . ?
C78 C73 C74 C75 1.09(14) . . . . ?
C79 P7 C81 C82 48.01(9) . . . . ?
C79 P7 C81 C86 -134.95(8) . . . . ?
C79 P7 C87 C88 51.23(8) . . . . ?
C79 P7 C87 C92 -126.64(8) . . . . ?
C80 P8 C93 C94 -61.36(8) . . . . ?
C80 P8 C93 C98 113.83(8) . . . . ?
C80 P8 C99 C100 161.20(7) . . . . ?
C80 P8 C99 C104 -20.35(9) . . . . ?
C81 P7 C79 C80 -179.80(6) . . . . ?
C81 P7 C87 C88 -51.95(9) . . . . ?
C81 P7 C87 C92 130.18(8) . . . . ?
C81 C82 C83 C84 0.1(2) . . . . ?
C82 C81 C86 C85 -0.86(15) . . . . ?
C82 C83 C84 C85 -0.5(2) . . . . ?
C83 C84 C85 C86 0.21(18) . . . . ?
C84 C85 C86 C81 0.47(16) . . . . ?
C86 C81 C82 C83 0.59(17) . . . . ?
C87 P7 C79 C80 77.28(7) . . . . ?
C87 P7 C81 C82 149.12(9) . . . . ?
C87 P7 C81 C86 -33.85(9) . . . . ?
C87 C88 C89 C90 -0.78(16) . . . . ?
C88 C87 C92 C91 1.42(14) . . . . ?
C88 C89 C90 C91 0.80(17) . . . . ?
C89 C90 C91 C92 0.28(17) . . . . ?
C90 C91 C92 C87 -1.42(16) . . . . ?
C92 C87 C88 C89 -0.32(14) . . . . ?
C93 P8 C80 C79 -158.71(6) . . . . ?
C93 P8 C99 C100 58.96(8) . . . . ?
C93 P8 C99 C104 -122.59(8) . . . . ?
C93 C94 C95 C96 -0.04(15) . . . . ?
C94 C93 C98 C97 0.20(14) . . . . ?
C94 C95 C96 C97 0.31(15) . . . . ?
C95 C96 C97 C98 -0.33(16) . . . . ?
C96 C97 C98 C93 0.07(16) . . . . ?
C98 C93 C94 C95 -0.21(14) . . . . ?
C99 P8 C80 C79 99.65(7) . . . . ?
C99 P8 C93 C94 43.71(8) . . . . ?
C99 P8 C93 C98 -141.09(8) . . . . ?
C99 C100 C101 C102 0.32(15) . . . . ?
C100 C99 C104 C103 -1.10(14) . . . . ?
C100 C101 C102 C103 -1.11(16) . . . . ?
C101 C102 C103 C104 0.79(16) . . . . ?
C102 C103 C104 C99 0.33(16) . . . . ?
C104 C99 C100 C101 0.78(14) . . . . ?
C15A C16A C17A C18A 175.7(10) . . . . ?
C16A C17A C18A C19A 66.2(14) . . . . ?
C105 C106 C107 C108 -176.18(15) . . . . ?
C106 C107 C108 C109 177.79(14) . . . . ?
C110 C111 C112 C113 -58.9(4) . . . . ?
C111 C112 C113 C114 -166.7(3) . . . . ?
C115 C116 C117 C118 177.4(3) . . . . ?
C116 C117 C118 C119 179.3(3) . . . . ?
